data_1512071
loop_
_publ_author_name
'Hiroi, Yuki'
'Komine, Nobuyuki'
'Komiya, Sanshiro'
'Hirano, Masafumi'

_publ_section_title
;
 Asymmetric Cross-Dimerization between Methyl Methacrylate and Substituted
 Alkene by Ru(0)--Bicyclononadiene Complex
;
_journal_issue 10
_journal_name_full 'Organic Letters'
_journal_page_first 2486
_journal_paper_doi 10.1021/ol400963d
_journal_volume 15
_journal_year 2013
_chemical_formula_moiety 'C20 H28 O4 Ru'
_chemical_formula_sum 'C20 H28 O4 Ru'
_chemical_formula_weight 433.51
_space_group_IT_number 4
_symmetry_cell_setting monoclinic
_symmetry_Int_Tables_number 4
_symmetry_space_group_name_Hall 'P 2yb'
_symmetry_space_group_name_H-M 'P 1 21 1'
_atom_sites_solution_hydrogens geom
_atom_sites_solution_primary direct
_atom_sites_solution_secondary difmap
_cell_angle_alpha 90.0000
_cell_angle_beta 92.615(4)
_cell_angle_gamma 90.0000
_cell_formula_units_Z 6
_cell_length_a 16.6226(13)
_cell_length_b 8.1062(4)
_cell_length_c 21.4226(12)
_cell_measurement_reflns_used 9896
_cell_measurement_temperature 200
_cell_measurement_theta_max 27.48
_cell_measurement_theta_min 3.06
_cell_volume 2883.6(3)
_computing_cell_refinement CrystalClear
_computing_data_collection 'CrystalClear (Rigaku Inc., 2007)'
_computing_data_reduction CrystalClear
_computing_molecular_graphics 'CrystalStructure 4.0'
_computing_publication_material 'CrystalStructure 4.0 (Rigaku, 2010)'
_computing_structure_refinement 'SHELXL97 (Sheldrick, 2008)'
_computing_structure_solution 'SHELXS97 (Sheldrick, 2008)'
_diffrn_ambient_temperature 200
_diffrn_detector_area_resol_mean 7.314
_diffrn_measured_fraction_theta_full 0.992
_diffrn_measured_fraction_theta_max 0.992
_diffrn_measurement_device_type 'Rigaku Mercury70'
_diffrn_measurement_method \w
_diffrn_radiation_type 'Mo K\a'
_diffrn_radiation_wavelength 0.71075
_diffrn_reflns_av_R_equivalents 0.0271
_diffrn_reflns_limit_h_max 21
_diffrn_reflns_limit_h_min -14
_diffrn_reflns_limit_k_max 10
_diffrn_reflns_limit_k_min -10
_diffrn_reflns_limit_l_max 24
_diffrn_reflns_limit_l_min -27
_diffrn_reflns_number 22881
_diffrn_reflns_theta_full 27.49
_diffrn_reflns_theta_max 27.48
_diffrn_standards_number 0
_exptl_absorpt_coefficient_mu 0.836
_exptl_absorpt_correction_T_max 0.947
_exptl_absorpt_correction_T_min 0.813
_exptl_absorpt_correction_type numerical
_exptl_absorpt_process_details 'NUMABS (Rigaku, 1999)'
_exptl_crystal_colour yellow
_exptl_crystal_density_diffrn 1.498
_exptl_crystal_density_method 'not measured'
_exptl_crystal_description prism
_exptl_crystal_F_000 1344.00
_exptl_crystal_size_max 0.404
_exptl_crystal_size_mid 0.107
_exptl_crystal_size_min 0.065
_refine_diff_density_max 0.680
_refine_diff_density_min -0.830
_refine_ls_abs_structure_details 'Flack, H. D. (1983), Acta Cryst. A39, 876-881.  5633 Friedel Pairs'
_refine_ls_abs_structure_Flack 0.00(3)
_refine_ls_extinction_method none
_refine_ls_goodness_of_fit_ref 0.874
_refine_ls_hydrogen_treatment constr
_refine_ls_number_parameters 676
_refine_ls_number_reflns 12671
_refine_ls_number_restraints 1
_refine_ls_R_factor_gt 0.0375
_refine_ls_shift/su_max 0.003
_refine_ls_structure_factor_coef Fsqd
_refine_ls_weighting_details 'w = 1/[\s^2^(Fo^2^)+(0.0716P)^2^+2.7579P] where P=(Fo^2^+2Fc^2^)/3'
_refine_ls_weighting_scheme calc
_refine_ls_wR_factor_ref 0.1016
_reflns_number_gt 11963
_reflns_number_total 12671
_reflns_threshold_expression F^2^>2.0\s(F^2^)
_cod_data_source_file ol400963d_si_001.cif
_cod_data_source_block HRI1153-1(compound-(S,S)-3b)
_cod_original_cell_volume 2883.6(4)
_cod_database_code 1512071

loop_
_symmetry_equiv_pos_site_id
_symmetry_equiv_pos_as_xyz
1 +X,+Y,+Z
2 -X,1/2+Y,-Z

loop_
_atom_site_label
_atom_site_type_symbol
_atom_site_fract_x
_atom_site_fract_y
_atom_site_fract_z
_atom_site_U_iso_or_equiv
_atom_site_adp_type
_atom_site_occupancy
_atom_site_symmetry_multiplicity
_atom_site_calc_flag
_atom_site_refinement_flags
Ru1 Ru -0.265246(18) -0.07808(5) 0.505823(14) 0.02708(8) Uani 1.0 2 d .
Ru2 Ru 0.102424(15) 0.32517(4) 0.799623(13) 0.02403(7) Uani 1.0 2 d .
Ru3 Ru 0.657817(16) 0.34044(4) 0.870847(14) 0.02574(8) Uani 1.0 2 d .
O1 O -0.30812(18) 0.1541(4) 0.53034(16) 0.0348(7) Uani 1.0 2 d .
O2 O -0.36637(16) -0.1838(5) 0.54206(15) 0.0361(7) Uani 1.0 2 d .
O3 O -0.33155(18) -0.0107(5) 0.42507(15) 0.0359(7) Uani 1.0 2 d .
O4 O -0.2595(2) -0.3168(4) 0.47088(16) 0.0364(8) Uani 1.0 2 d .
O5 O 0.01523(17) 0.1462(5) 0.77990(15) 0.0326(7) Uani 1.0 2 d .
O6 O 0.08516(17) 0.2914(5) 0.89460(14) 0.0347(8) Uani 1.0 2 d .
O7 O 0.17078(17) 0.1116(4) 0.79566(16) 0.0336(7) Uani 1.0 2 d .
O8 O 0.20396(15) 0.4440(4) 0.83837(13) 0.0292(6) Uani 1.0 2 d .
O9 O 0.70825(18) 0.4582(4) 0.94907(13) 0.0313(7) Uani 1.0 2 d .
O10 O 0.70426(19) 0.1175(4) 0.90414(15) 0.0343(7) Uani 1.0 2 d .
O11 O 0.56774(17) 0.3136(5) 0.93419(15) 0.0385(7) Uani 1.0 2 d .
O12 O 0.59531(18) 0.1758(5) 0.81285(17) 0.0365(8) Uani 1.0 2 d .
C1 C -0.1743(3) -0.1942(7) 0.57366(19) 0.0348(10) Uani 1.0 2 d .
C2 C -0.2089(3) -0.0569(7) 0.59981(19) 0.0362(11) Uani 1.0 2 d .
C3 C -0.1665(3) 0.1075(8) 0.6040(3) 0.0425(12) Uani 1.0 2 d .
C4 C -0.1122(3) 0.1129(8) 0.5480(3) 0.0432(12) Uani 1.0 2 d .
C5 C -0.1628(3) 0.0836(7) 0.4880(3) 0.0360(10) Uani 1.0 2 d .
C6 C -0.1573(3) -0.0586(7) 0.45234(19) 0.0339(10) Uani 1.0 2 d .
C7 C -0.1027(3) -0.1980(8) 0.4723(2) 0.0410(12) Uani 1.0 2 d .
C8 C -0.0913(3) -0.1850(8) 0.5437(3) 0.0419(11) Uani 1.0 2 d .
C9 C -0.0492(3) -0.0233(8) 0.5584(3) 0.0480(14) Uani 1.0 2 d .
C10 C -0.1986(4) -0.3664(8) 0.5921(3) 0.0447(12) Uani 1.0 2 d .
C11 C -0.3967(4) 0.3601(7) 0.5605(3) 0.0453(12) Uani 1.0 2 d .
C12 C -0.3759(3) 0.1799(6) 0.5526(3) 0.0343(10) Uani 1.0 2 d .
C13 C -0.4305(3) 0.0623(7) 0.5713(3) 0.0437(12) Uani 1.0 2 d .
C14 C -0.4234(3) -0.1062(6) 0.5664(2) 0.0334(10) Uani 1.0 2 d .
C15 C -0.4885(3) -0.2164(7) 0.5912(3) 0.0477(13) Uani 1.0 2 d .
C16 C -0.3892(3) -0.0137(8) 0.3228(3) 0.0486(14) Uani 1.0 2 d .
C17 C -0.3479(3) -0.1010(7) 0.3782(2) 0.0346(11) Uani 1.0 2 d .
C18 C -0.3317(3) -0.2689(7) 0.3740(3) 0.0389(11) Uani 1.0 2 d .
C19 C -0.2910(3) -0.3645(7) 0.4190(3) 0.0346(10) Uani 1.0 2 d .
C20 C -0.2777(4) -0.5463(7) 0.4061(3) 0.0473(13) Uani 1.0 2 d .
C21 C 0.0618(3) 0.5892(6) 0.79649(19) 0.0281(9) Uani 1.0 2 d .
C22 C -0.0039(3) 0.4832(6) 0.7958(2) 0.0281(9) Uani 1.0 2 d .
C23 C -0.0517(3) 0.4427(7) 0.73597(19) 0.0341(10) Uani 1.0 2 d .
C24 C 0.0075(3) 0.4580(6) 0.68320(19) 0.0321(10) Uani 1.0 2 d .
C25 C 0.0797(2) 0.3442(7) 0.69786(17) 0.0288(8) Uani 1.0 2 d .
C26 C 0.1565(3) 0.4060(6) 0.71367(18) 0.0282(8) Uani 1.0 2 d .
C27 C 0.1727(3) 0.5878(6) 0.7198(2) 0.0301(9) Uani 1.0 2 d .
C28 C 0.0929(3) 0.6681(6) 0.73618(19) 0.0287(9) Uani 1.0 2 d .
C29 C 0.0331(3) 0.6372(7) 0.6805(2) 0.0354(10) Uani 1.0 2 d .
C30 C 0.0866(3) 0.6795(7) 0.8559(3) 0.0373(10) Uani 1.0 2 d .
C31 C -0.0827(3) -0.0549(7) 0.7923(3) 0.0441(12) Uani 1.0 2 d .
C32 C -0.0274(3) 0.0780(6) 0.8194(3) 0.0356(10) Uani 1.0 2 d .
C33 C -0.0275(3) 0.1107(7) 0.8835(3) 0.0435(12) Uani 1.0 2 d .
C34 C 0.0280(3) 0.2089(7) 0.9174(3) 0.0376(11) Uani 1.0 2 d .
C35 C 0.0209(4) 0.2256(10) 0.9868(3) 0.0629(17) Uani 1.0 2 d .
C36 C 0.2821(3) -0.0639(7) 0.7885(3) 0.0494(13) Uani 1.0 2 d .
C37 C 0.2468(3) 0.1020(6) 0.8018(3) 0.0333(10) Uani 1.0 2 d .
C38 C 0.2986(3) 0.2288(7) 0.8215(3) 0.0356(10) Uani 1.0 2 d .
C39 C 0.2751(3) 0.3841(6) 0.84135(19) 0.0286(9) Uani 1.0 2 d .
C40 C 0.3376(3) 0.5013(7) 0.8692(3) 0.0419(12) Uani 1.0 2 d .
C41 C 0.7274(3) 0.3559(7) 0.78368(19) 0.0330(10) Uani 1.0 2 d .
C42 C 0.7750(2) 0.4049(7) 0.8355(2) 0.0312(9) Uani 1.0 2 d .
C43 C 0.7891(3) 0.5848(6) 0.8504(2) 0.0313(9) Uani 1.0 2 d .
C44 C 0.7153(3) 0.6793(6) 0.8242(3) 0.0332(10) Uani 1.0 2 d .
C45 C 0.6389(3) 0.6038(6) 0.8508(2) 0.0319(9) Uani 1.0 2 d .
C46 C 0.5823(3) 0.5139(7) 0.8152(3) 0.0370(11) Uani 1.0 2 d .
C47 C 0.5948(3) 0.4757(8) 0.7469(3) 0.0437(12) Uani 1.0 2 d .
C48 C 0.6859(3) 0.4815(7) 0.7394(2) 0.0402(11) Uani 1.0 2 d .
C49 C 0.7136(3) 0.6565(7) 0.7531(3) 0.0408(11) Uani 1.0 2 d .
C50 C 0.7390(3) 0.1897(7) 0.7552(3) 0.0409(12) Uani 1.0 2 d .
C51 C 0.7750(4) 0.4993(8) 1.0458(3) 0.0557(16) Uani 1.0 2 d .
C52 C 0.7474(3) 0.3851(6) 0.9933(2) 0.0332(10) Uani 1.0 2 d .
C53 C 0.7680(3) 0.2198(7) 0.9976(2) 0.0361(10) Uani 1.0 2 d .
C54 C 0.7438(3) 0.0962(6) 0.9548(2) 0.0310(9) Uani 1.0 2 d .
C55 C 0.7679(3) -0.0789(7) 0.9698(3) 0.0443(11) Uani 1.0 2 d .
C56 C 0.4668(4) 0.1895(9) 0.9910(4) 0.0648(18) Uani 1.0 2 d .
C57 C 0.5168(3) 0.1956(7) 0.9345(3) 0.0442(13) Uani 1.0 2 d .
C58 C 0.5035(3) 0.0806(7) 0.8870(3) 0.0459(13) Uani 1.0 2 d .
C59 C 0.5406(3) 0.0766(7) 0.8303(3) 0.0399(11) Uani 1.0 2 d .
C60 C 0.5173(4) -0.0480(8) 0.7814(3) 0.0560(15) Uani 1.0 2 d .
H2 H -0.2452 -0.0808 0.6346 0.0435 Uiso 1.0 2 calc R
H3A H -0.1340 0.1166 0.6437 0.0510 Uiso 1.0 2 calc R
H3B H -0.2059 0.1990 0.6017 0.0510 Uiso 1.0 2 calc R
H4 H -0.0849 0.2226 0.5461 0.0519 Uiso 1.0 2 calc R
H5 H -0.1768 0.1857 0.4637 0.0432 Uiso 1.0 2 calc R
H6 H -0.1666 -0.0440 0.4062 0.0407 Uiso 1.0 2 calc R
H7A H -0.0503 -0.1882 0.4525 0.0492 Uiso 1.0 2 calc R
H7B H -0.1273 -0.3053 0.4603 0.0492 Uiso 1.0 2 calc R
H8 H -0.0568 -0.2782 0.5596 0.0502 Uiso 1.0 2 calc R
H9A H -0.0039 -0.0069 0.5306 0.0576 Uiso 1.0 2 calc R
H9B H -0.0277 -0.0224 0.6023 0.0576 Uiso 1.0 2 calc R
H10A H -0.2569 -0.3704 0.5966 0.0536 Uiso 1.0 2 calc R
H10B H -0.1709 -0.3959 0.6320 0.0536 Uiso 1.0 2 calc R
H10C H -0.1836 -0.4447 0.5598 0.0536 Uiso 1.0 2 calc R
H11A H -0.3975 0.4151 0.5198 0.0544 Uiso 1.0 2 calc R
H11B H -0.3563 0.4124 0.5887 0.0544 Uiso 1.0 2 calc R
H11C H -0.4499 0.3695 0.5782 0.0544 Uiso 1.0 2 calc R
H13 H -0.4779 0.1024 0.5893 0.0524 Uiso 1.0 2 calc R
H15A H -0.4649 -0.2892 0.6236 0.0573 Uiso 1.0 2 calc R
H15B H -0.5124 -0.2830 0.5569 0.0573 Uiso 1.0 2 calc R
H15C H -0.5304 -0.1480 0.6090 0.0573 Uiso 1.0 2 calc R
H16A H -0.3543 0.0749 0.3085 0.0584 Uiso 1.0 2 calc R
H16B H -0.4403 0.0333 0.3354 0.0584 Uiso 1.0 2 calc R
H16C H -0.3995 -0.0928 0.2888 0.0584 Uiso 1.0 2 calc R
H18 H -0.3501 -0.3233 0.3367 0.0467 Uiso 1.0 2 calc R
H20A H -0.2912 -0.6110 0.4429 0.0568 Uiso 1.0 2 calc R
H20B H -0.2211 -0.5647 0.3971 0.0568 Uiso 1.0 2 calc R
H20C H -0.3121 -0.5806 0.3701 0.0568 Uiso 1.0 2 calc R
H22 H -0.0354 0.4842 0.8345 0.0337 Uiso 1.0 2 calc R
H23A H -0.0970 0.5209 0.7293 0.0409 Uiso 1.0 2 calc R
H23B H -0.0736 0.3293 0.7376 0.0409 Uiso 1.0 2 calc R
H24 H -0.0198 0.4253 0.6425 0.0385 Uiso 1.0 2 calc R
H25 H 0.0787 0.2369 0.6748 0.0345 Uiso 1.0 2 calc R
H26 H 0.2025 0.3377 0.6999 0.0338 Uiso 1.0 2 calc R
H27A H 0.1913 0.6329 0.6800 0.0361 Uiso 1.0 2 calc R
H27B H 0.2146 0.6088 0.7531 0.0361 Uiso 1.0 2 calc R
H28 H 0.1008 0.7894 0.7425 0.0344 Uiso 1.0 2 calc R
H29A H -0.0144 0.7103 0.6832 0.0424 Uiso 1.0 2 calc R
H29B H 0.0590 0.6600 0.6407 0.0424 Uiso 1.0 2 calc R
H30A H 0.0817 0.6056 0.8917 0.0447 Uiso 1.0 2 calc R
H30B H 0.0517 0.7757 0.8606 0.0447 Uiso 1.0 2 calc R
H30C H 0.1427 0.7160 0.8538 0.0447 Uiso 1.0 2 calc R
H31A H -0.0504 -0.1418 0.7738 0.0529 Uiso 1.0 2 calc R
H31B H -0.1192 -0.0069 0.7601 0.0529 Uiso 1.0 2 calc R
H31C H -0.1141 -0.1021 0.8256 0.0529 Uiso 1.0 2 calc R
H33 H -0.0692 0.0616 0.9061 0.0522 Uiso 1.0 2 calc R
H35A H 0.0119 0.3416 0.9973 0.0755 Uiso 1.0 2 calc R
H35B H 0.0707 0.1871 1.0083 0.0755 Uiso 1.0 2 calc R
H35C H -0.0245 0.1591 1.0001 0.0755 Uiso 1.0 2 calc R
H36A H 0.2682 -0.0950 0.7452 0.0592 Uiso 1.0 2 calc R
H36B H 0.2604 -0.1460 0.8168 0.0592 Uiso 1.0 2 calc R
H36C H 0.3408 -0.0590 0.7949 0.0592 Uiso 1.0 2 calc R
H38 H 0.3548 0.2073 0.8213 0.0427 Uiso 1.0 2 calc R
H40A H 0.3238 0.5303 0.9119 0.0502 Uiso 1.0 2 calc R
H40B H 0.3389 0.6015 0.8437 0.0502 Uiso 1.0 2 calc R
H40C H 0.3906 0.4481 0.8702 0.0502 Uiso 1.0 2 calc R
H42 H 0.8203 0.3288 0.8480 0.0375 Uiso 1.0 2 calc R
H43A H 0.8384 0.6243 0.8308 0.0376 Uiso 1.0 2 calc R
H43B H 0.7957 0.6011 0.8961 0.0376 Uiso 1.0 2 calc R
H44 H 0.7197 0.7989 0.8352 0.0398 Uiso 1.0 2 calc R
H45 H 0.6162 0.6681 0.8858 0.0383 Uiso 1.0 2 calc R
H46 H 0.5251 0.5245 0.8273 0.0444 Uiso 1.0 2 calc R
H47A H 0.5672 0.5586 0.7196 0.0524 Uiso 1.0 2 calc R
H47B H 0.5733 0.3651 0.7359 0.0524 Uiso 1.0 2 calc R
H48 H 0.6976 0.4529 0.6953 0.0482 Uiso 1.0 2 calc R
H49A H 0.6760 0.7365 0.7325 0.0490 Uiso 1.0 2 calc R
H49B H 0.7680 0.6745 0.7372 0.0490 Uiso 1.0 2 calc R
H50A H 0.7298 0.1040 0.7863 0.0491 Uiso 1.0 2 calc R
H50B H 0.7942 0.1805 0.7412 0.0491 Uiso 1.0 2 calc R
H50C H 0.7008 0.1756 0.7194 0.0491 Uiso 1.0 2 calc R
H51A H 0.8072 0.4371 1.0772 0.0669 Uiso 1.0 2 calc R
H51B H 0.7280 0.5468 1.0650 0.0669 Uiso 1.0 2 calc R
H51C H 0.8078 0.5881 1.0291 0.0669 Uiso 1.0 2 calc R
H53 H 0.8013 0.1871 1.0327 0.0433 Uiso 1.0 2 calc R
H55A H 0.8014 -0.1215 0.9369 0.0532 Uiso 1.0 2 calc R
H55B H 0.7195 -0.1473 0.9722 0.0532 Uiso 1.0 2 calc R
H55C H 0.7985 -0.0820 1.0100 0.0532 Uiso 1.0 2 calc R
H56A H 0.4361 0.2923 0.9940 0.0778 Uiso 1.0 2 calc R
H56B H 0.5020 0.1761 1.0286 0.0778 Uiso 1.0 2 calc R
H56C H 0.4294 0.0961 0.9873 0.0778 Uiso 1.0 2 calc R
H58 H 0.4652 -0.0035 0.8940 0.0550 Uiso 1.0 2 calc R
H60A H 0.4602 -0.0754 0.7841 0.0672 Uiso 1.0 2 calc R
H60B H 0.5498 -0.1478 0.7881 0.0672 Uiso 1.0 2 calc R
H60C H 0.5267 -0.0024 0.7400 0.0672 Uiso 1.0 2 calc R

loop_
_atom_site_aniso_label
_atom_site_aniso_U_11
_atom_site_aniso_U_22
_atom_site_aniso_U_33
_atom_site_aniso_U_12
_atom_site_aniso_U_13
_atom_site_aniso_U_23
Ru1 0.02647(14) 0.03146(18) 0.02362(14) 0.00166(13) 0.00449(10) 0.00103(14)
Ru2 0.02015(12) 0.02850(16) 0.02362(14) 0.00003(13) 0.00301(9) 0.00154(14)
Ru3 0.02342(13) 0.02948(17) 0.02442(14) 0.00080(13) 0.00214(10) 0.00190(14)
O1 0.0350(16) 0.0303(17) 0.0396(18) 0.0025(13) 0.0088(13) -0.0053(14)
O2 0.0292(13) 0.0382(18) 0.0414(17) 0.0029(14) 0.0089(11) 0.0011(16)
O3 0.0369(16) 0.0385(19) 0.0319(17) 0.0125(14) -0.0027(13) 0.0006(14)
O4 0.0449(17) 0.0282(18) 0.0362(18) 0.0115(14) 0.0027(14) -0.0016(14)
O5 0.0234(14) 0.0362(18) 0.0385(18) -0.0060(12) 0.0050(12) -0.0030(14)
O6 0.0328(14) 0.044(3) 0.0273(15) -0.0027(13) 0.0024(11) 0.0076(13)
O7 0.0290(15) 0.0275(17) 0.0445(19) 0.0012(12) 0.0051(13) 0.0035(14)
O8 0.0242(12) 0.0334(18) 0.0299(14) -0.0005(12) -0.0002(10) 0.0029(13)
O9 0.0423(16) 0.0283(17) 0.0232(14) 0.0055(12) 0.0012(12) -0.0007(12)
O10 0.0427(17) 0.0267(17) 0.0331(17) 0.0029(13) -0.0037(13) 0.0003(13)
O11 0.0370(15) 0.041(2) 0.0385(16) -0.0005(15) 0.0166(12) 0.0057(16)
O12 0.0282(15) 0.040(2) 0.0405(19) -0.0074(13) -0.0031(13) -0.0012(15)
C1 0.034(2) 0.046(3) 0.0239(19) -0.0026(19) -0.0024(15) 0.0081(19)
C2 0.036(2) 0.053(4) 0.0196(18) -0.006(2) 0.0010(15) 0.004(2)
C3 0.043(3) 0.053(4) 0.031(3) -0.017(3) -0.0017(19) -0.006(3)
C4 0.037(3) 0.050(4) 0.043(3) -0.012(2) 0.003(2) 0.003(3)
C5 0.032(2) 0.041(3) 0.036(3) 0.0024(19) 0.0136(17) 0.012(2)
C6 0.0312(19) 0.047(3) 0.0247(19) 0.0090(19) 0.0113(15) 0.010(2)
C7 0.031(2) 0.059(4) 0.034(3) 0.011(2) 0.0114(17) 0.008(3)
C8 0.033(2) 0.057(4) 0.036(3) 0.006(3) 0.0027(17) 0.013(3)
C9 0.029(2) 0.068(4) 0.047(3) -0.006(3) -0.0007(19) 0.013(3)
C10 0.055(3) 0.049(4) 0.030(3) 0.002(3) 0.001(2) 0.013(3)
C11 0.054(3) 0.033(3) 0.049(3) 0.003(2) 0.011(2) -0.012(3)
C12 0.036(3) 0.036(3) 0.032(3) 0.0049(18) 0.0060(17) -0.0011(19)
C13 0.034(3) 0.042(3) 0.056(4) 0.004(2) 0.016(2) -0.001(3)
C14 0.0247(17) 0.040(3) 0.036(3) -0.0024(16) 0.0070(15) 0.0000(19)
C15 0.031(3) 0.052(4) 0.061(4) -0.002(2) 0.015(2) 0.009(3)
C16 0.041(3) 0.064(4) 0.040(3) 0.019(3) -0.014(2) 0.001(3)
C17 0.0255(18) 0.047(3) 0.031(3) 0.0079(18) -0.0011(15) -0.001(2)
C18 0.040(3) 0.046(3) 0.031(3) 0.006(2) 0.0034(18) -0.004(3)
C19 0.038(3) 0.032(3) 0.034(3) 0.0004(18) 0.0101(18) -0.0046(19)
C20 0.060(3) 0.041(4) 0.041(3) 0.008(3) 0.007(3) -0.009(3)
C21 0.0301(19) 0.034(3) 0.0200(19) 0.0054(17) 0.0016(15) -0.0019(17)
C22 0.0239(18) 0.035(3) 0.025(2) 0.0046(16) 0.0038(14) 0.0006(17)
C23 0.0247(17) 0.049(3) 0.028(2) 0.0059(18) -0.0012(15) -0.001(2)
C24 0.0318(19) 0.042(3) 0.0217(19) 0.0029(17) -0.0043(15) -0.0032(18)
C25 0.0295(17) 0.038(3) 0.0197(17) -0.0019(18) 0.0060(13) -0.0025(19)
C26 0.0295(18) 0.033(3) 0.0231(18) -0.0022(17) 0.0072(14) 0.0007(17)
C27 0.034(2) 0.031(3) 0.025(2) -0.0037(17) 0.0055(16) -0.0001(17)
C28 0.035(2) 0.028(3) 0.0231(19) 0.0023(16) 0.0021(15) 0.0010(16)
C29 0.041(3) 0.045(3) 0.020(2) 0.008(2) -0.0008(16) 0.0046(18)
C30 0.039(3) 0.040(3) 0.033(3) 0.0079(19) 0.0008(18) -0.007(2)
C31 0.032(2) 0.039(3) 0.061(4) -0.0054(19) 0.002(2) 0.004(3)
C32 0.0263(19) 0.028(3) 0.052(3) -0.0013(17) 0.0005(18) 0.011(2)
C33 0.036(3) 0.044(3) 0.051(3) -0.007(2) 0.012(2) 0.014(3)
C34 0.038(3) 0.044(3) 0.032(3) -0.002(2) 0.0068(18) 0.014(2)
C35 0.072(4) 0.083(5) 0.035(3) -0.015(4) 0.019(3) 0.010(3)
C36 0.040(3) 0.035(3) 0.074(4) 0.005(3) 0.005(3) -0.002(3)
C37 0.030(2) 0.028(3) 0.042(3) 0.0038(17) 0.0039(17) 0.0104(19)
C38 0.0237(19) 0.034(3) 0.049(3) -0.0011(17) 0.0006(17) 0.007(2)
C39 0.0250(17) 0.035(3) 0.0259(19) -0.0034(15) -0.0008(14) 0.0082(16)
C40 0.030(2) 0.048(3) 0.047(3) -0.003(2) -0.0052(19) -0.004(3)
C41 0.0267(17) 0.045(3) 0.0274(19) -0.0031(18) 0.0062(14) -0.0024(19)
C42 0.0198(16) 0.040(3) 0.034(2) -0.0001(17) 0.0044(14) 0.001(2)
C43 0.0218(18) 0.034(3) 0.038(3) -0.0023(16) 0.0039(16) -0.0002(19)
C44 0.034(2) 0.029(3) 0.037(3) 0.0036(17) 0.0067(17) 0.0084(18)
C45 0.031(2) 0.031(3) 0.035(3) 0.0086(17) 0.0059(17) 0.0112(18)
C46 0.029(2) 0.040(3) 0.041(3) 0.0071(19) -0.0037(18) 0.016(3)
C47 0.041(3) 0.054(4) 0.035(3) -0.003(3) -0.0103(19) 0.016(3)
C48 0.041(3) 0.054(4) 0.026(3) -0.006(2) 0.0031(17) 0.009(2)
C49 0.038(3) 0.051(3) 0.034(3) 0.002(2) 0.0098(19) 0.012(3)
C50 0.041(3) 0.048(4) 0.035(3) -0.000(2) 0.0097(19) -0.011(3)
C51 0.092(5) 0.034(3) 0.039(3) 0.001(3) -0.022(3) 0.001(3)
C52 0.044(3) 0.033(3) 0.0225(19) 0.0017(17) -0.0023(16) 0.0013(16)
C53 0.049(3) 0.032(3) 0.027(3) 0.003(2) -0.0025(18) 0.0057(18)
C54 0.032(2) 0.028(3) 0.033(3) 0.0021(17) 0.0024(16) 0.0072(18)
C55 0.061(3) 0.026(3) 0.045(3) 0.003(3) -0.007(2) -0.000(3)
C56 0.065(4) 0.063(5) 0.070(5) -0.011(3) 0.034(4) 0.011(4)
C57 0.039(3) 0.036(3) 0.058(4) 0.004(2) 0.015(3) 0.019(3)
C58 0.035(3) 0.039(3) 0.064(4) -0.005(2) 0.007(3) 0.008(3)
C59 0.028(2) 0.034(3) 0.057(3) 0.0048(18) -0.009(2) -0.001(3)
C60 0.044(3) 0.048(4) 0.075(4) -0.010(3) -0.011(3) -0.009(3)

loop_
_atom_type_symbol
_atom_type_description
_atom_type_scat_dispersion_real
_atom_type_scat_dispersion_imag
_atom_type_scat_source
C C 0.0033 0.0016
;
International Tables for Crystallography
(1992, Vol. C, Tables 4.2.6.8 and 6.1.1.4)
;
H H 0.0000 0.0000
;
International Tables for Crystallography
(1992, Vol. C, Table 6.1.1.4)
;
O O 0.0106 0.0060
;
International Tables for Crystallography
(1992, Vol. C, Tables 4.2.6.8 and 6.1.1.4)
;
Ru Ru -1.2594 0.8363
;
International Tables for Crystallography
(1992, Vol. C, Tables 4.2.6.8 and 6.1.1.4)
;

loop_
_geom_angle_atom_site_label_1
_geom_angle_atom_site_label_2
_geom_angle_atom_site_label_3
_geom_angle
_geom_angle_publ_flag
O1 Ru1 O2 89.23(14) yes
O1 Ru1 O3 78.39(13) yes
O1 Ru1 O4 162.08(13) yes
O1 Ru1 C1 116.14(16) yes
O1 Ru1 C2 80.48(17) yes
O1 Ru1 C5 77.42(16) yes
O1 Ru1 C6 111.45(17) yes
O2 Ru1 O3 90.69(13) yes
O2 Ru1 O4 78.51(14) yes
O2 Ru1 C1 96.76(15) yes
O2 Ru1 C2 90.48(15) yes
O2 Ru1 C5 164.17(17) yes
O2 Ru1 C6 158.45(18) yes
O3 Ru1 O4 88.64(14) yes
O3 Ru1 C1 163.62(15) yes
O3 Ru1 C2 158.82(18) yes
O3 Ru1 C5 94.85(15) yes
O3 Ru1 C6 87.78(14) yes
O4 Ru1 C1 78.64(16) yes
O4 Ru1 C2 112.30(18) yes
O4 Ru1 C5 116.38(16) yes
O4 Ru1 C6 79.96(17) yes
C1 Ru1 C2 36.22(19) yes
C1 Ru1 C5 81.86(18) yes
C1 Ru1 C6 79.93(16) yes
C2 Ru1 C5 79.06(18) yes
C2 Ru1 C6 98.63(16) yes
C5 Ru1 C6 37.00(19) yes
O5 Ru2 O6 88.91(13) yes
O5 Ru2 O7 77.73(12) yes
O5 Ru2 O8 161.42(13) yes
O5 Ru2 C21 116.94(14) yes
O5 Ru2 C22 81.17(15) yes
O5 Ru2 C25 76.19(15) yes
O5 Ru2 C26 110.33(15) yes
O6 Ru2 O7 91.75(14) yes
O6 Ru2 O8 79.45(12) yes
O6 Ru2 C21 95.72(15) yes
O6 Ru2 C22 88.06(15) yes
O6 Ru2 C25 161.89(13) yes
O6 Ru2 C26 160.25(14) yes
O7 Ru2 O8 88.10(12) yes
O7 Ru2 C21 163.57(14) yes
O7 Ru2 C22 158.90(14) yes
O7 Ru2 C25 95.02(16) yes
O7 Ru2 C26 88.21(16) yes
O8 Ru2 C21 78.94(14) yes
O8 Ru2 C22 112.55(15) yes
O8 Ru2 C25 117.49(14) yes
O8 Ru2 C26 80.80(13) yes
C21 Ru2 C22 36.53(16) yes
C21 Ru2 C25 82.29(17) yes
C21 Ru2 C26 79.84(17) yes
C22 Ru2 C25 79.62(16) yes
C22 Ru2 C26 98.97(16) yes
C25 Ru2 C26 37.17(15) yes
O9 Ru3 O10 89.59(13) yes
O9 Ru3 O11 78.30(13) yes
O9 Ru3 O12 162.87(14) yes
O9 Ru3 C41 116.25(14) yes
O9 Ru3 C42 80.55(15) yes
O9 Ru3 C45 76.08(15) yes
O9 Ru3 C46 110.09(16) yes
O10 Ru3 O11 87.26(14) yes
O10 Ru3 O12 79.26(13) yes
O10 Ru3 C41 97.85(16) yes
O10 Ru3 C42 90.21(16) yes
O10 Ru3 C45 163.61(14) yes
O10 Ru3 C46 159.33(16) yes
O11 Ru3 O12 88.13(14) yes
O11 Ru3 C41 164.45(13) yes
O11 Ru3 C42 158.71(15) yes
O11 Ru3 C45 97.38(16) yes
O11 Ru3 C46 90.57(16) yes
O12 Ru3 C41 78.48(15) yes
O12 Ru3 C42 112.16(16) yes
O12 Ru3 C45 116.47(15) yes
O12 Ru3 C46 80.13(17) yes
C41 Ru3 C42 36.59(15) yes
C41 Ru3 C45 81.83(18) yes
C41 Ru3 C46 79.45(18) yes
C42 Ru3 C45 79.75(18) yes
C42 Ru3 C46 98.96(18) yes
C45 Ru3 C46 36.87(17) yes
Ru1 O1 C12 124.5(3) yes
Ru1 O2 C14 125.7(4) yes
Ru1 O3 C17 126.6(4) yes
Ru1 O4 C19 125.1(3) yes
Ru2 O5 C32 125.4(3) yes
Ru2 O6 C34 125.4(3) yes
Ru2 O7 C37 126.4(3) yes
Ru2 O8 C39 125.1(3) yes
Ru3 O9 C52 124.2(3) yes
Ru3 O10 C54 126.0(3) yes
Ru3 O11 C57 125.4(4) yes
Ru3 O12 C59 124.9(4) yes
Ru1 C1 C2 69.3(3) yes
Ru1 C1 C8 107.2(3) yes
Ru1 C1 C10 112.0(3) yes
C2 C1 C8 121.6(5) yes
C2 C1 C10 121.1(5) yes
C8 C1 C10 114.0(5) yes
Ru1 C2 C1 74.5(3) yes
Ru1 C2 C3 107.6(3) yes
C1 C2 C3 122.2(4) yes
C2 C3 C4 105.6(5) yes
C3 C4 C5 109.5(4) yes
C3 C4 C9 106.7(5) yes
C5 C4 C9 111.1(5) yes
Ru1 C5 C4 110.5(4) yes
Ru1 C5 C6 70.8(3) yes
C4 C5 C6 123.1(5) yes
Ru1 C6 C5 72.2(3) yes
Ru1 C6 C7 107.3(3) yes
C5 C6 C7 121.5(4) yes
C6 C7 C8 106.1(5) yes
C1 C8 C7 109.7(4) yes
C1 C8 C9 111.6(5) yes
C7 C8 C9 107.6(5) yes
C4 C9 C8 106.7(4) yes
O1 C12 C11 114.5(5) yes
O1 C12 C13 127.0(5) yes
C11 C12 C13 118.4(5) yes
C12 C13 C14 126.9(5) yes
O2 C14 C13 126.3(5) yes
O2 C14 C15 114.2(5) yes
C13 C14 C15 119.5(5) yes
O3 C17 C16 115.1(5) yes
O3 C17 C18 125.7(5) yes
C16 C17 C18 119.2(5) yes
C17 C18 C19 126.3(5) yes
O4 C19 C18 127.4(5) yes
O4 C19 C20 113.4(5) yes
C18 C19 C20 119.1(5) yes
Ru2 C21 C22 69.2(3) yes
Ru2 C21 C28 107.9(3) yes
Ru2 C21 C30 111.6(3) yes
C22 C21 C28 122.6(4) yes
C22 C21 C30 119.6(4) yes
C28 C21 C30 114.4(4) yes
Ru2 C22 C21 74.2(3) yes
Ru2 C22 C23 107.3(3) yes
C21 C22 C23 121.7(4) yes
C22 C23 C24 106.1(4) yes
C23 C24 C25 108.8(4) yes
C23 C24 C29 107.2(4) yes
C25 C24 C29 111.5(4) yes
Ru2 C25 C24 110.0(3) yes
Ru2 C25 C26 70.8(3) yes
C24 C25 C26 122.0(5) yes
Ru2 C26 C25 72.0(3) yes
Ru2 C26 C27 107.4(3) yes
C25 C26 C27 122.0(4) yes
C26 C27 C28 106.5(4) yes
C21 C28 C27 109.9(4) yes
C21 C28 C29 110.5(4) yes
C27 C28 C29 106.8(4) yes
C24 C29 C28 107.4(4) yes
O5 C32 C31 113.9(5) yes
O5 C32 C33 127.2(5) yes
C31 C32 C33 118.9(5) yes
C32 C33 C34 126.0(5) yes
O6 C34 C33 125.8(5) yes
O6 C34 C35 115.1(5) yes
C33 C34 C35 119.0(5) yes
O7 C37 C36 115.7(4) yes
O7 C37 C38 125.8(5) yes
C36 C37 C38 118.5(4) yes
C37 C38 C39 125.6(4) yes
O8 C39 C38 127.0(4) yes
O8 C39 C40 113.5(4) yes
C38 C39 C40 119.5(4) yes
Ru3 C41 C42 69.4(3) yes
Ru3 C41 C48 108.5(3) yes
Ru3 C41 C50 111.7(4) yes
C42 C41 C48 121.8(5) yes
C42 C41 C50 120.2(4) yes
C48 C41 C50 114.1(4) yes
Ru3 C42 C41 74.0(3) yes
Ru3 C42 C43 106.9(3) yes
C41 C42 C43 121.4(5) yes
C42 C43 C44 107.0(4) yes
C43 C44 C45 109.0(4) yes
C43 C44 C49 106.4(4) yes
C45 C44 C49 110.0(4) yes
Ru3 C45 C44 110.2(3) yes
Ru3 C45 C46 71.6(3) yes
C44 C45 C46 123.6(5) yes
Ru3 C46 C45 71.5(3) yes
Ru3 C46 C47 106.9(4) yes
C45 C46 C47 121.0(5) yes
C46 C47 C48 106.0(4) yes
C41 C48 C47 109.5(4) yes
C41 C48 C49 112.2(4) yes
C47 C48 C49 107.6(5) yes
C44 C49 C48 107.2(4) yes
O9 C52 C51 113.4(5) yes
O9 C52 C53 128.1(5) yes
C51 C52 C53 118.5(5) yes
C52 C53 C54 125.7(5) yes
O10 C54 C53 126.2(5) yes
O10 C54 C55 116.0(4) yes
C53 C54 C55 117.8(4) yes
O11 C57 C56 114.9(5) yes
O11 C57 C58 125.5(5) yes
C56 C57 C58 119.6(5) yes
C57 C58 C59 126.5(5) yes
O12 C59 C58 126.2(5) yes
O12 C59 C60 112.6(5) yes
C58 C59 C60 121.2(5) yes
Ru1 C2 H2 115.046 no
C1 C2 H2 115.047 no
C3 C2 H2 115.052 no
C2 C3 H3A 110.614 no
C2 C3 H3B 110.624 no
C4 C3 H3A 110.617 no
C4 C3 H3B 110.622 no
H3A C3 H3B 108.748 no
C3 C4 H4 109.852 no
C5 C4 H4 109.835 no
C9 C4 H4 109.844 no
Ru1 C5 H5 114.780 no
C4 C5 H5 114.772 no
C6 C5 H5 114.783 no
Ru1 C6 H6 115.770 no
C5 C6 H6 115.771 no
C7 C6 H6 115.771 no
C6 C7 H7A 110.515 no
C6 C7 H7B 110.518 no
C8 C7 H7A 110.512 no
C8 C7 H7B 110.510 no
H7A C7 H7B 108.684 no
C1 C8 H8 109.304 no
C7 C8 H8 109.291 no
C9 C8 H8 109.296 no
C4 C9 H9A 110.386 no
C4 C9 H9B 110.377 no
C8 C9 H9A 110.391 no
C8 C9 H9B 110.380 no
H9A C9 H9B 108.613 no
C1 C10 H10A 109.473 no
C1 C10 H10B 109.473 no
C1 C10 H10C 109.475 no
H10A C10 H10B 109.460 no
H10A C10 H10C 109.469 no
H10B C10 H10C 109.477 no
C12 C11 H11A 109.464 no
C12 C11 H11B 109.463 no
C12 C11 H11C 109.475 no
H11A C11 H11B 109.464 no
H11A C11 H11C 109.479 no
H11B C11 H11C 109.482 no
C12 C13 H13 116.534 no
C14 C13 H13 116.539 no
C14 C15 H15A 109.468 no
C14 C15 H15B 109.479 no
C14 C15 H15C 109.473 no
H15A C15 H15B 109.466 no
H15A C15 H15C 109.459 no
H15B C15 H15C 109.481 no
C17 C16 H16A 109.464 no
C17 C16 H16B 109.464 no
C17 C16 H16C 109.477 no
H16A C16 H16B 109.466 no
H16A C16 H16C 109.483 no
H16B C16 H16C 109.473 no
C17 C18 H18 116.873 no
C19 C18 H18 116.875 no
C19 C20 H20A 109.462 no
C19 C20 H20B 109.468 no
C19 C20 H20C 109.479 no
H20A C20 H20B 109.470 no
H20A C20 H20C 109.477 no
H20B C20 H20C 109.472 no
Ru2 C22 H22 115.361 no
C21 C22 H22 115.358 no
C23 C22 H22 115.356 no
C22 C23 H23A 110.532 no
C22 C23 H23B 110.521 no
C24 C23 H23A 110.519 no
C24 C23 H23B 110.509 no
H23A C23 H23B 108.694 no
C23 C24 H24 109.784 no
C25 C24 H24 109.794 no
C29 C24 H24 109.785 no
Ru2 C25 H25 115.246 no
C24 C25 H25 115.236 no
C26 C25 H25 115.235 no
Ru2 C26 H26 115.609 no
C25 C26 H26 115.614 no
C27 C26 H26 115.617 no
C26 C27 H27A 110.434 no
C26 C27 H27B 110.440 no
C28 C27 H27A 110.429 no
C28 C27 H27B 110.430 no
H27A C27 H27B 108.628 no
C21 C28 H28 109.870 no
C27 C28 H28 109.875 no
C29 C28 H28 109.874 no
C24 C29 H29A 110.237 no
C24 C29 H29B 110.236 no
C28 C29 H29A 110.223 no
C28 C29 H29B 110.227 no
H29A C29 H29B 108.517 no
C21 C30 H30A 109.472 no
C21 C30 H30B 109.474 no
C21 C30 H30C 109.468 no
H30A C30 H30B 109.475 no
H30A C30 H30C 109.475 no
H30B C30 H30C 109.464 no
C32 C31 H31A 109.464 no
C32 C31 H31B 109.471 no
C32 C31 H31C 109.464 no
H31A C31 H31B 109.479 no
H31A C31 H31C 109.463 no
H31B C31 H31C 109.486 no
C32 C33 H33 117.012 no
C34 C33 H33 117.006 no
C34 C35 H35A 109.473 no
C34 C35 H35B 109.480 no
C34 C35 H35C 109.469 no
H35A C35 H35B 109.473 no
H35A C35 H35C 109.462 no
H35B C35 H35C 109.470 no
C37 C36 H36A 109.475 no
C37 C36 H36B 109.466 no
C37 C36 H36C 109.471 no
H36A C36 H36B 109.469 no
H36A C36 H36C 109.471 no
H36B C36 H36C 109.475 no
C37 C38 H38 117.219 no
C39 C38 H38 117.221 no
C39 C40 H40A 109.461 no
C39 C40 H40B 109.475 no
C39 C40 H40C 109.476 no
H40A C40 H40B 109.474 no
H40A C40 H40C 109.468 no
H40B C40 H40C 109.473 no
Ru3 C42 H42 115.588 no
C41 C42 H42 115.581 no
C43 C42 H42 115.592 no
C42 C43 H43A 110.315 no
C42 C43 H43B 110.315 no
C44 C43 H43A 110.317 no
C44 C43 H43B 110.315 no
H43A C43 H43B 108.557 no
C43 C44 H44 110.467 no
C45 C44 H44 110.462 no
C49 C44 H44 110.469 no
Ru3 C45 H45 114.518 no
C44 C45 H45 114.532 no
C46 C45 H45 114.523 no
Ru3 C46 H46 116.147 no
C45 C46 H46 116.147 no
C47 C46 H46 116.162 no
C46 C47 H47A 110.542 no
C46 C47 H47B 110.544 no
C48 C47 H47A 110.544 no
C48 C47 H47B 110.543 no
H47A C47 H47B 108.693 no
C41 C48 H48 109.158 no
C47 C48 H48 109.164 no
C49 C48 H48 109.161 no
C44 C49 H49A 110.275 no
C44 C49 H49B 110.284 no
C48 C49 H49A 110.275 no
C48 C49 H49B 110.276 no
H49A C49 H49B 108.538 no
C41 C50 H50A 109.472 no
C41 C50 H50B 109.472 no
C41 C50 H50C 109.472 no
H50A C50 H50B 109.463 no
H50A C50 H50C 109.474 no
H50B C50 H50C 109.475 no
C52 C51 H51A 109.470 no
C52 C51 H51B 109.473 no
C52 C51 H51C 109.466 no
H51A C51 H51B 109.478 no
H51A C51 H51C 109.470 no
H51B C51 H51C 109.470 no
C52 C53 H53 117.150 no
C54 C53 H53 117.161 no
C54 C55 H55A 109.467 no
C54 C55 H55B 109.473 no
C54 C55 H55C 109.478 no
H55A C55 H55B 109.467 no
H55A C55 H55C 109.470 no
H55B C55 H55C 109.472 no
C57 C56 H56A 109.475 no
C57 C56 H56B 109.474 no
C57 C56 H56C 109.480 no
H56A C56 H56B 109.466 no
H56A C56 H56C 109.468 no
H56B C56 H56C 109.463 no
C57 C58 H58 116.754 no
C59 C58 H58 116.749 no
C59 C60 H60A 109.468 no
C59 C60 H60B 109.472 no
C59 C60 H60C 109.467 no
H60A C60 H60B 109.469 no
H60A C60 H60C 109.466 no
H60B C60 H60C 109.484 no

loop_
_geom_bond_atom_site_label_1
_geom_bond_atom_site_label_2
_geom_bond_distance
_geom_bond_publ_flag
Ru1 O1 2.088(4) yes
Ru1 O2 2.069(3) yes
Ru1 O3 2.081(4) yes
Ru1 O4 2.079(4) yes
Ru1 C1 2.255(5) yes
Ru1 C2 2.188(4) yes
Ru1 C5 2.197(5) yes
Ru1 C6 2.178(4) yes
Ru2 O5 2.081(4) yes
Ru2 O6 2.086(3) yes
Ru2 O7 2.074(4) yes
Ru2 O8 2.083(3) yes
Ru2 C21 2.244(5) yes
Ru2 C22 2.181(5) yes
Ru2 C25 2.201(4) yes
Ru2 C26 2.186(4) yes
Ru3 O9 2.072(3) yes
Ru3 O10 2.079(4) yes
Ru3 O11 2.078(3) yes
Ru3 O12 2.071(4) yes
Ru3 C41 2.245(4) yes
Ru3 C42 2.186(4) yes
Ru3 C45 2.197(5) yes
Ru3 C46 2.199(5) yes
O1 C12 1.262(6) yes
O2 C14 1.270(6) yes
O3 C17 1.263(6) yes
O4 C19 1.268(6) yes
O5 C32 1.257(6) yes
O6 C34 1.277(6) yes
O7 C37 1.266(5) yes
O8 C39 1.277(5) yes
O9 C52 1.271(6) yes
O10 C54 1.254(6) yes
O11 C57 1.278(7) yes
O12 C59 1.282(6) yes
C1 C2 1.383(8) yes
C1 C8 1.549(6) yes
C1 C10 1.511(8) yes
C2 C3 1.508(8) yes
C3 C4 1.535(8) yes
C4 C5 1.521(7) yes
C4 C9 1.530(8) yes
C5 C6 1.388(8) yes
C6 C7 1.500(7) yes
C7 C8 1.536(7) yes
C8 C9 1.512(9) yes
C11 C12 1.512(8) yes
C12 C13 1.387(8) yes
C13 C14 1.375(8) yes
C14 C15 1.518(7) yes
C16 C17 1.518(7) yes
C17 C18 1.391(8) yes
C18 C19 1.388(7) yes
C19 C20 1.517(8) yes
C21 C22 1.388(6) yes
C21 C28 1.552(6) yes
C21 C30 1.509(7) yes
C22 C23 1.514(6) yes
C23 C24 1.537(6) yes
C24 C25 1.535(6) yes
C24 C29 1.515(7) yes
C25 C26 1.398(6) yes
C26 C27 1.502(7) yes
C27 C28 1.532(6) yes
C28 C29 1.539(6) yes
C31 C32 1.514(7) yes
C32 C33 1.399(8) yes
C33 C34 1.397(7) yes
C34 C35 1.503(8) yes
C36 C37 1.499(8) yes
C37 C38 1.394(7) yes
C38 C39 1.390(7) yes
C39 C40 1.511(7) yes
C41 C42 1.392(6) yes
C41 C48 1.534(7) yes
C41 C50 1.495(8) yes
C42 C43 1.508(7) yes
C43 C44 1.530(6) yes
C44 C45 1.543(7) yes
C44 C49 1.534(7) yes
C45 C46 1.390(7) yes
C46 C47 1.519(8) yes
C47 C48 1.530(7) yes
C48 C49 1.516(8) yes
C51 C52 1.511(8) yes
C52 C53 1.385(7) yes
C53 C54 1.405(7) yes
C54 C55 1.506(7) yes
C56 C57 1.501(9) yes
C57 C58 1.391(8) yes
C58 C59 1.386(8) yes
C59 C60 1.493(9) yes
C2 H2 1.000 no
C3 H3A 0.990 no
C3 H3B 0.990 no
C4 H4 1.000 no
C5 H5 1.000 no
C6 H6 1.000 no
C7 H7A 0.990 no
C7 H7B 0.990 no
C8 H8 1.000 no
C9 H9A 0.990 no
C9 H9B 0.990 no
C10 H10A 0.980 no
C10 H10B 0.980 no
C10 H10C 0.980 no
C11 H11A 0.980 no
C11 H11B 0.980 no
C11 H11C 0.980 no
C13 H13 0.950 no
C15 H15A 0.980 no
C15 H15B 0.980 no
C15 H15C 0.980 no
C16 H16A 0.980 no
C16 H16B 0.980 no
C16 H16C 0.980 no
C18 H18 0.950 no
C20 H20A 0.980 no
C20 H20B 0.980 no
C20 H20C 0.980 no
C22 H22 1.000 no
C23 H23A 0.990 no
C23 H23B 0.990 no
C24 H24 1.000 no
C25 H25 1.000 no
C26 H26 1.000 no
C27 H27A 0.990 no
C27 H27B 0.990 no
C28 H28 1.000 no
C29 H29A 0.990 no
C29 H29B 0.990 no
C30 H30A 0.980 no
C30 H30B 0.980 no
C30 H30C 0.980 no
C31 H31A 0.980 no
C31 H31B 0.980 no
C31 H31C 0.980 no
C33 H33 0.950 no
C35 H35A 0.980 no
C35 H35B 0.980 no
C35 H35C 0.980 no
C36 H36A 0.980 no
C36 H36B 0.980 no
C36 H36C 0.980 no
C38 H38 0.950 no
C40 H40A 0.980 no
C40 H40B 0.980 no
C40 H40C 0.980 no
C42 H42 1.000 no
C43 H43A 0.990 no
C43 H43B 0.990 no
C44 H44 1.000 no
C45 H45 1.000 no
C46 H46 1.000 no
C47 H47A 0.990 no
C47 H47B 0.990 no
C48 H48 1.000 no
C49 H49A 0.990 no
C49 H49B 0.990 no
C50 H50A 0.980 no
C50 H50B 0.980 no
C50 H50C 0.980 no
C51 H51A 0.980 no
C51 H51B 0.980 no
C51 H51C 0.980 no
C53 H53 0.950 no
C55 H55A 0.980 no
C55 H55B 0.980 no
C55 H55C 0.980 no
C56 H56A 0.980 no
C56 H56B 0.980 no
C56 H56C 0.980 no
C58 H58 0.950 no
C60 H60A 0.980 no
C60 H60B 0.980 no
C60 H60C 0.980 no

loop_
_geom_contact_atom_site_label_1
_geom_contact_atom_site_label_2
_geom_contact_distance
_geom_contact_publ_flag
_geom_contact_site_symmetry_2
Ru1 C13 3.341(6) no .
Ru1 C18 3.362(5) no .
Ru2 C33 3.358(6) no .
Ru2 C38 3.365(4) no .
Ru3 C53 3.351(5) no .
Ru3 C58 3.349(6) no .
O1 C3 2.799(6) no .
O1 C4 3.279(6) no .
O1 C14 2.976(6) no .
O2 C10 3.294(7) no .
O2 C12 2.962(7) no .
O2 C19 3.311(6) no .
O3 C12 3.253(6) no .
O3 C14 3.538(6) no .
O3 C19 2.950(6) no .
O4 C7 2.778(6) no .
O4 C8 3.316(6) no .
O4 C10 2.774(7) no .
O4 C17 2.983(6) no .
O5 C23 2.794(6) no .
O5 C24 3.267(6) no .
O5 C34 2.987(6) no .
O6 C30 3.254(7) no .
O6 C32 2.969(6) no .
O6 C39 3.487(5) no .
O7 C32 3.368(6) no .
O7 C39 2.947(6) no .
O8 C27 2.822(6) no .
O8 C28 3.336(5) no .
O8 C30 2.767(6) no .
O8 C37 2.976(6) no .
O9 C43 2.755(6) no .
O9 C44 3.227(6) no .
O9 C54 2.994(6) no .
O10 C50 3.321(7) no .
O10 C52 2.957(6) no .
O10 C57 3.274(6) no .
O10 C58 3.354(6) no .
O10 C59 3.102(6) no .
O11 C52 3.243(6) no .
O11 C54 3.426(6) no .
O11 C59 2.959(7) no .
O12 C47 2.812(7) no .
O12 C48 3.332(7) no .
O12 C50 2.742(6) no .
O12 C57 2.972(7) no .
C1 C4 2.759(8) no .
C2 C7 3.511(7) no .
C2 C9 2.850(7) no .
C2 C12 3.488(7) no .
C3 C6 3.526(7) no .
C3 C8 2.999(9) no .
C4 C7 3.004(8) no .
C5 C8 2.728(8) no .
C6 C9 2.847(7) no .
C6 C17 3.496(6) no .
C6 C19 3.385(7) no .
C7 C10 3.371(8) no .
C7 C19 3.550(7) no .
C21 C24 2.763(6) no .
C22 C27 3.524(6) no .
C22 C29 2.860(7) no .
C22 C32 3.349(7) no .
C22 C33 3.588(8) no .
C22 C34 3.447(7) no .
C23 C26 3.527(6) no .
C23 C28 3.019(7) no .
C23 C32 3.469(8) no .
C24 C27 3.010(6) no .
C25 C28 2.757(7) no .
C26 C29 2.844(7) no .
C26 C37 3.411(7) no .
C26 C38 3.533(6) no .
C26 C39 3.303(6) no .
C27 C30 3.388(7) no .
C27 C39 3.465(6) no .
C41 C44 2.771(7) no .
C42 C47 3.519(6) no .
C42 C49 2.856(7) no .
C42 C52 3.435(6) no .
C43 C46 3.533(6) no .
C43 C48 2.987(7) no .
C43 C52 3.559(7) no .
C44 C47 3.028(7) no .
C45 C48 2.731(7) no .
C46 C49 2.854(7) no .
C47 C50 3.334(8) no .
O6 C51 3.517(7) no 2_647
O7 C51 3.592(7) no 2_647
O11 C56 3.502(8) no 2_657
C6 C26 3.569(6) no 2_546
C26 C6 3.569(6) no 2_556
C37 C51 3.405(8) no 2_647
C51 O6 3.517(7) no 2_657
C51 O7 3.592(7) no 2_657
C51 C37 3.405(8) no 2_657
C56 O11 3.502(8) no 2_647
Ru1 H3B 3.1696 no .
Ru1 H7B 3.1319 no .
Ru1 H10A 3.0646 no .
Ru1 H10C 3.4450 no .
Ru2 H23B 3.1574 no .
Ru2 H27B 3.1504 no .
Ru2 H30A 3.0393 no .
Ru2 H30C 3.4299 no .
Ru3 H43B 3.1467 no .
Ru3 H47B 3.1631 no .
Ru3 H50A 2.9289 no .
O1 H2 3.0816 no .
O1 H3B 2.2615 no .
O1 H5 2.6744 no .
O1 H11A 2.5895 no .
O1 H11B 2.5850 no .
O1 H11C 3.1424 no .
O1 H13 3.1715 no .
O2 H2 2.8847 no .
O2 H10A 2.6013 no .
O2 H13 3.1648 no .
O2 H15A 2.5938 no .
O2 H15B 2.5899 no .
O2 H15C 3.1508 no .
O3 H5 3.1044 no .
O3 H6 2.8023 no .
O3 H16A 2.6019 no .
O3 H16B 2.6017 no .
O3 H16C 3.1528 no .
O3 H18 3.1689 no .
O4 H6 3.0643 no .
O4 H7B 2.2218 no .
O4 H10A 2.7268 no .
O4 H10C 2.4649 no .
O4 H18 3.1832 no .
O4 H20A 2.5090 no .
O4 H20B 2.6521 no .
O4 H20C 3.1346 no .
O5 H22 3.1104 no .
O5 H23B 2.2542 no .
O5 H25 2.6341 no .
O5 H31A 2.5776 no .
O5 H31B 2.5744 no .
O5 H31C 3.1339 no .
O5 H33 3.1777 no .
O6 H22 2.8074 no .
O6 H30A 2.5483 no .
O6 H33 3.1893 no .
O6 H35A 2.5950 no .
O6 H35B 2.5993 no .
O6 H35C 3.1544 no .
O7 H25 3.1169 no .
O7 H26 2.8188 no .
O7 H36A 2.5993 no .
O7 H36B 2.5928 no .
O7 H36C 3.1469 no .
O7 H38 3.1786 no .
O8 H26 3.0883 no .
O8 H27B 2.2760 no .
O8 H30A 2.7135 no .
O8 H30C 2.4577 no .
O8 H38 3.1912 no .
O8 H40A 2.5785 no .
O8 H40B 2.5793 no .
O8 H40C 3.1460 no .
O9 H42 3.1023 no .
O9 H43B 2.2128 no .
O9 H45 2.6232 no .
O9 H51A 3.1390 no .
O9 H51B 2.5925 no .
O9 H51C 2.5545 no .
O9 H53 3.1900 no .
O10 H42 2.8836 no .
O10 H50A 2.5806 no .
O10 H53 3.1776 no .
O10 H55A 2.5979 no .
O10 H55B 2.6007 no .
O10 H55C 3.1435 no .
O11 H45 3.1716 no .
O11 H46 2.9185 no .
O11 H56A 2.5909 no .
O11 H56B 2.5936 no .
O11 H56C 3.1515 no .
O11 H58 3.1813 no .
O12 H46 3.0793 no .
O12 H47B 2.2705 no .
O12 H50A 2.4023 no .
O12 H50C 2.7217 no .
O12 H58 3.1866 no .
O12 H60A 3.0730 no .
O12 H60B 2.7742 no .
O12 H60C 2.3786 no .
C1 H3A 2.9924 no .
C1 H3B 3.2898 no .
C1 H7A 3.3879 no .
C1 H7B 2.7378 no .
C1 H9A 3.3782 no .
C1 H9B 2.8487 no .
C2 H4 3.3046 no .
C2 H5 3.5776 no .
C2 H8 3.2483 no .
C2 H9B 3.0227 no .
C2 H10A 2.6634 no .
C2 H10B 2.8956 no .
C2 H10C 3.2902 no .
C3 H5 3.0688 no .
C3 H9A 3.3193 no .
C3 H9B 2.5374 no .
C4 H2 3.3433 no .
C4 H6 3.3773 no .
C4 H7A 3.3747 no .
C4 H8 3.3073 no .
C5 H3A 3.3582 no .
C5 H3B 2.7344 no .
C5 H7A 3.0100 no .
C5 H7B 3.2670 no .
C5 H9A 2.8499 no .
C5 H9B 3.3572 no .
C6 H4 3.2345 no .
C6 H8 3.3012 no .
C6 H9A 3.0167 no .
C7 H5 3.3476 no .
C7 H9A 2.5437 no .
C7 H9B 3.3198 no .
C7 H10C 3.0898 no .
C8 H2 3.3922 no .
C8 H3A 3.3475 no .
C8 H4 3.3060 no .
C8 H6 3.3482 no .
C8 H10A 3.3776 no .
C8 H10B 2.9121 no .
C8 H10C 2.6364 no .
C9 H3A 2.6159 no .
C9 H3B 3.3339 no .
C9 H5 3.3317 no .
C9 H7A 2.6331 no .
C9 H7B 3.3292 no .
C10 H2 2.6185 no .
C10 H7B 3.1518 no .
C10 H8 2.5888 no .
C11 H3B 3.5051 no .
C11 H13 2.5765 no .
C12 H2 3.4534 no .
C12 H3B 2.9735 no .
C13 H2 3.5062 no .
C13 H11A 3.1230 no .
C13 H11B 3.1109 no .
C13 H11C 2.5165 no .
C13 H15A 3.1246 no .
C13 H15B 3.1213 no .
C13 H15C 2.5368 no .
C14 H2 3.2483 no .
C14 H10A 3.5347 no .
C15 H13 2.5908 no .
C16 H18 2.6062 no .
C17 H6 3.0808 no .
C18 H6 3.3396 no .
C18 H16A 3.1344 no .
C18 H16B 3.1318 no .
C18 H16C 2.5402 no .
C18 H20A 3.1983 no .
C18 H20B 3.0478 no .
C18 H20C 2.5493 no .
C19 H6 3.3397 no .
C19 H7B 2.8640 no .
C19 H10C 3.4960 no .
C20 H7B 3.3390 no .
C20 H18 2.6003 no .
C21 H23A 3.0001 no .
C21 H23B 3.2910 no .
C21 H27A 3.3882 no .
C21 H27B 2.7487 no .
C21 H29A 2.8591 no .
C21 H29B 3.3845 no .
C22 H24 3.3162 no .
C22 H25 3.5939 no .
C22 H28 3.2671 no .
C22 H29A 3.0332 no .
C22 H30A 2.6373 no .
C22 H30B 2.8784 no .
C22 H30C 3.2806 no .
C23 H25 3.0749 no .
C23 H29A 2.5357 no .
C23 H29B 3.3156 no .
C24 H22 3.3568 no .
C24 H26 3.3883 no .
C24 H27A 3.3716 no .
C24 H28 3.3240 no .
C25 H23A 3.3636 no .
C25 H23B 2.7261 no .
C25 H27A 3.0215 no .
C25 H27B 3.2845 no .
C25 H29A 3.3622 no .
C25 H29B 2.8519 no .
C26 H24 3.2449 no .
C26 H28 3.3085 no .
C26 H29B 3.0128 no .
C27 H25 3.3647 no .
C27 H29A 3.3227 no .
C27 H29B 2.5475 no .
C27 H30C 3.1158 no .
C28 H22 3.4086 no .
C28 H23A 3.3724 no .
C28 H24 3.3273 no .
C28 H26 3.3502 no .
C28 H30A 3.3829 no .
C28 H30B 2.9163 no .
C28 H30C 2.6451 no .
C29 H23A 2.6198 no .
C29 H23B 3.3268 no .
C29 H25 3.3358 no .
C29 H27A 2.6313 no .
C29 H27B 3.3389 no .
C30 H22 2.5979 no .
C30 H27B 3.1818 no .
C30 H28 2.6082 no .
C31 H23B 3.3336 no .
C31 H33 2.6148 no .
C32 H22 3.3118 no .
C32 H23B 2.7725 no .
C33 H22 3.2058 no .
C33 H31A 3.1273 no .
C33 H31B 3.1404 no .
C33 H31C 2.5352 no .
C33 H35A 3.1185 no .
C33 H35B 3.1294 no .
C33 H35C 2.5248 no .
C34 H22 3.0124 no .
C34 H30A 3.3891 no .
C35 H33 2.6002 no .
C36 H38 2.5902 no .
C37 H26 2.9690 no .
C38 H26 3.1201 no .
C38 H36A 3.1217 no .
C38 H36B 3.1049 no .
C38 H36C 2.5092 no .
C38 H40A 3.1340 no .
C38 H40B 3.1261 no .
C38 H40C 2.5384 no .
C39 H26 3.2320 no .
C39 H27B 2.7801 no .
C39 H30C 3.4943 no .
C40 H27B 3.2654 no .
C40 H38 2.6157 no .
C41 H43A 2.9976 no .
C41 H43B 3.2850 no .
C41 H47A 3.3677 no .
C41 H47B 2.7162 no .
C41 H49A 3.3712 no .
C41 H49B 2.8595 no .
C42 H44 3.3234 no .
C42 H45 3.5969 no .
C42 H48 3.2363 no .
C42 H49B 3.0336 no .
C42 H50A 2.7481 no .
C42 H50B 2.7475 no .
C42 H50C 3.2991 no .
C43 H45 3.0800 no .
C43 H49A 3.3151 no .
C43 H49B 2.5394 no .
C44 H42 3.3608 no .
C44 H46 3.4057 no .
C44 H47A 3.3958 no .
C44 H48 3.3162 no .
C45 H43A 3.3666 no .
C45 H43B 2.7401 no .
C45 H47A 3.0246 no .
C45 H47B 3.2790 no .
C45 H49A 2.8475 no .
C45 H49B 3.3658 no .
C46 H44 3.2641 no .
C46 H48 3.3113 no .
C46 H49A 3.0138 no .
C47 H45 3.3631 no .
C47 H49A 2.5346 no .
C47 H49B 3.3133 no .
C47 H50C 3.0770 no .
C48 H42 3.3860 no .
C48 H43A 3.3385 no .
C48 H44 3.3230 no .
C48 H46 3.3569 no .
C48 H50A 3.2920 no .
C48 H50B 3.0314 no .
C48 H50C 2.5308 no .
C49 H43A 2.6127 no .
C49 H43B 3.3277 no .
C49 H45 3.3369 no .
C49 H47A 2.6279 no .
C49 H47B 3.3282 no .
C50 H42 2.6089 no .
C50 H47B 3.1113 no .
C50 H48 2.5672 no .
C51 H43B 3.3436 no .
C51 H53 2.5856 no .
C52 H42 3.4208 no .
C52 H43B 2.8631 no .
C53 H42 3.4738 no .
C53 H51A 2.5159 no .
C53 H51B 3.1049 no .
C53 H51C 3.1246 no .
C53 H55A 3.1180 no .
C53 H55B 3.1245 no .
C53 H55C 2.5098 no .
C54 H42 3.2668 no .
C55 H53 2.5897 no .
C56 H58 2.6008 no .
C57 H46 3.5253 no .
C58 H56A 3.1132 no .
C58 H56B 3.1327 no .
C58 H56C 2.5301 no .
C58 H60A 2.6126 no .
C58 H60B 2.9422 no .
C58 H60C 3.2585 no .
C59 H47B 3.1560 no .
C59 H50A 3.3307 no .
C60 H58 2.6238 no .
H2 H3A 2.4465 no .
H2 H3B 2.4718 no .
H2 H10A 2.4894 no .
H2 H10B 2.8392 no .
H2 H10C 3.5317 no .
H3A H4 2.4343 no .
H3A H9A 3.4671 no .
H3A H9B 2.3062 no .
H3B H4 2.3913 no .
H3B H5 3.0193 no .
H3B H9B 3.4635 no .
H3B H11B 3.0416 no .
H4 H5 2.3024 no .
H4 H9A 2.3290 no .
H4 H9B 2.4882 no .
H5 H6 2.2422 no .
H5 H9A 3.5184 no .
H6 H7A 2.4321 no .
H6 H7B 2.4873 no .
H7A H8 2.4156 no .
H7A H9A 2.3316 no .
H7A H9B 3.4838 no .
H7B H8 2.3928 no .
H7B H9A 3.4707 no .
H7B H10C 2.6228 no .
H7B H20B 2.9144 no .
H8 H9A 2.4588 no .
H8 H9B 2.3086 no .
H8 H10A 3.5354 no .
H8 H10B 2.6801 no .
H8 H10C 2.5028 no .
H10A H15A 3.5923 no .
H10C H20A 3.2993 no .
H11A H13 3.2573 no .
H11B H13 3.2255 no .
H11C H13 2.2297 no .
H13 H15A 3.2637 no .
H13 H15B 3.2460 no .
H13 H15C 2.2568 no .
H16A H18 3.2841 no .
H16B H18 3.2556 no .
H16C H18 2.2682 no .
H18 H20A 3.3705 no .
H18 H20B 3.1379 no .
H18 H20C 2.2842 no .
H22 H23A 2.4506 no .
H22 H23B 2.4824 no .
H22 H30A 2.4578 no .
H22 H30B 2.8145 no .
H22 H30C 3.5149 no .
H23A H24 2.4327 no .
H23A H29A 2.3114 no .
H23A H29B 3.4707 no .
H23B H24 2.3918 no .
H23B H25 3.0149 no .
H23B H29A 3.4597 no .
H23B H31B 2.8752 no .
H24 H25 2.3212 no .
H24 H29A 2.4695 no .
H24 H29B 2.3118 no .
H25 H26 2.2571 no .
H25 H29B 3.5191 no .
H26 H27A 2.4356 no .
H26 H27B 2.4797 no .
H27A H28 2.4185 no .
H27A H29A 3.4798 no .
H27A H29B 2.3296 no .
H27B H28 2.3945 no .
H27B H29B 3.4774 no .
H27B H30C 2.6598 no .
H27B H40B 2.7705 no .
H28 H29A 2.3372 no .
H28 H29B 2.4888 no .
H28 H30A 3.5540 no .
H28 H30B 2.6973 no .
H28 H30C 2.5258 no .
H30A H35A 3.3593 no .
H30C H40A 3.5404 no .
H30C H40B 3.4085 no .
H31A H33 3.3064 no .
H31B H33 3.2490 no .
H31C H33 2.2761 no .
H33 H35A 3.2469 no .
H33 H35B 3.2814 no .
H33 H35C 2.2559 no .
H36A H38 3.2442 no .
H36B H38 3.2654 no .
H36C H38 2.2412 no .
H38 H40A 3.3128 no .
H38 H40B 3.2434 no .
H38 H40C 2.2819 no .
H42 H43A 2.4442 no .
H42 H43B 2.4773 no .
H42 H50A 2.6745 no .
H42 H50B 2.6038 no .
H42 H50C 3.5471 no .
H43A H44 2.4322 no .
H43A H49A 3.4679 no .
H43A H49B 2.3108 no .
H43B H44 2.3909 no .
H43B H45 3.0308 no .
H43B H49B 3.4651 no .
H43B H51C 2.8484 no .
H44 H45 2.3297 no .
H44 H49A 2.3418 no .
H44 H49B 2.4940 no .
H45 H46 2.2464 no .
H45 H49A 3.5188 no .
H46 H47A 2.4576 no .
H46 H47B 2.5087 no .
H47A H48 2.4088 no .
H47A H49A 2.3195 no .
H47A H49B 3.4705 no .
H47B H48 2.3855 no .
H47B H49A 3.4633 no .
H47B H50A 3.4863 no .
H47B H50C 2.6548 no .
H47B H60C 3.0805 no .
H48 H49A 2.4638 no .
H48 H49B 2.3034 no .
H48 H50A 3.4622 no .
H48 H50B 2.8766 no .
H48 H50C 2.3061 no .
H50A H60C 3.5798 no .
H50C H60C 3.2826 no .
H51A H53 2.2398 no .
H51B H53 3.2474 no .
H51C H53 3.2531 no .
H53 H55A 3.2352 no .
H53 H55B 3.2734 no .
H53 H55C 2.2347 no .
H56A H58 3.2663 no .
H56B H58 3.2633 no .
H56C H58 2.2617 no .
H58 H60A 2.4221 no .
H58 H60B 2.9642 no .
H58 H60C 3.4972 no .
O1 H15B 3.4858 no 2_456
O1 H20A 2.6956 no 1_565
O2 H11A 3.3232 no 1_545
O2 H11B 3.4237 no 1_545
O3 H15B 3.2217 no 2_456
O3 H20A 3.3274 no 1_565
O3 H27A 3.5118 no 2_546
O4 H11A 3.3616 no 1_545
O5 H28 3.3368 no 1_545
O5 H30B 3.5044 no 1_545
O6 H51A 3.4232 no 2_647
O6 H51C 2.8794 no 2_647
O6 H55C 2.9349 no 2_657
O7 H28 3.0589 no 1_545
O7 H30C 3.4797 no 1_545
O7 H51A 3.0768 no 2_647
O7 H51B 3.3994 no 2_647
O8 H36B 3.4893 no 1_565
O8 H53 3.3977 no 2_657
O8 H55C 3.2579 no 2_657
O9 H55B 3.2399 no 1_565
O9 H56C 2.9367 no 2_657
O10 H44 2.9916 no 1_545
O11 H40C 3.3720 no .
O11 H56B 3.2713 no 2_657
O11 H56C 2.8399 no 2_657
C1 H29A 3.5504 no 1_545
C2 H50B 3.5873 no 1_455
C2 H50C 3.5660 no 1_455
C3 H31B 3.5242 no .
C3 H50B 3.0980 no 1_455
C3 H50C 3.4322 no 1_455
C4 H7A 3.1452 no 2_556
C4 H24 3.5479 no .
C5 H20A 3.3814 no 1_565
C5 H20B 3.5616 no 1_565
C5 H29B 3.3758 no 2_546
C6 H25 3.4934 no 2_546
C6 H26 3.4180 no 2_546
C6 H27A 3.2585 no 2_546
C6 H29B 3.1753 no 2_546
C7 H4 3.2259 no 2_546
C7 H9A 3.0696 no 2_546
C7 H24 3.4140 no 2_546
C7 H25 3.2380 no 2_546
C8 H9A 3.4756 no 2_546
C8 H29A 3.3078 no 1_545
C8 H29B 3.4157 no 1_545
C9 H7A 3.1942 no 2_556
C9 H7B 3.4634 no 2_556
C9 H29A 3.4647 no 1_545
C9 H29B 3.5555 no 1_545
C10 H3B 3.5312 no 1_545
C10 H11B 3.1739 no 1_545
C10 H23A 3.4444 no 1_545
C10 H24 3.5428 no 1_545
C10 H48 3.2192 no 1_445
C10 H49B 3.1998 no 1_445
C11 H10A 3.2570 no 1_565
C11 H15A 3.3662 no 1_565
C11 H15B 3.4720 no 1_565
C11 H15B 3.1005 no 2_456
C11 H20A 3.1449 no 1_565
C11 H48 3.3094 no 1_455
C12 H15B 2.9406 no 2_456
C12 H20A 3.2693 no 1_565
C13 H11A 3.5900 no 2_446
C13 H15B 3.1270 no 2_456
C14 H11A 3.4352 no 2_446
C15 H11A 3.1557 no 2_446
C15 H11C 3.4313 no 1_545
C15 H16B 2.8571 no 2_446
C15 H47A 3.3947 no 1_445
C16 H15A 3.2805 no 2_456
C16 H15C 3.5902 no 2_456
C16 H26 3.3838 no 2_546
C16 H27A 3.4997 no 2_546
C16 H27B 3.5334 no 2_546
C16 H47A 3.1119 no 2_546
C16 H47B 3.4003 no 2_546
C17 H11C 3.5378 no 2_446
C17 H26 3.0415 no 2_546
C17 H27A 3.4953 no 2_546
C18 H13 3.4582 no 2_446
C18 H26 2.8579 no 2_546
C19 H11A 3.3666 no 1_545
C19 H26 3.4174 no 2_546
C20 H5 2.9770 no 1_545
C20 H11A 3.2300 no 1_545
C20 H15C 3.2967 no 2_446
C20 H27A 3.5315 no 2_536
C20 H36A 3.2763 no 2_546
C21 H31A 2.8960 no 1_565
C22 H31A 3.1665 no 1_565
C22 H42 3.4140 no 1_455
C22 H43A 2.9880 no 1_455
C23 H3A 3.5384 no .
C23 H10B 3.1941 no 1_565
C23 H31A 3.4637 no 1_565
C23 H42 3.4071 no 1_455
C23 H43A 3.1583 no 1_455
C23 H49B 3.5395 no 1_455
C23 H50B 3.3347 no 1_455
C24 H6 3.3356 no 2_556
C24 H7A 3.2476 no 2_556
C24 H8 3.5303 no 1_565
C24 H10B 3.3330 no 1_565
C25 H6 2.8591 no 2_556
C25 H7A 3.2463 no 2_556
C26 H6 2.6131 no 2_556
C27 H6 2.9001 no 2_556
C27 H16A 3.1091 no 2_556
C27 H36A 3.0575 no 1_565
C27 H36B 3.2906 no 1_565
C28 H31A 2.9795 no 1_565
C28 H36A 3.4865 no 1_565
C28 H36B 3.5441 no 1_565
C29 H6 3.3033 no 2_556
C29 H8 3.0087 no 1_565
C29 H9B 3.3599 no 1_565
C29 H10B 3.5117 no 1_565
C29 H31A 3.0633 no 1_565
C30 H31A 3.1639 no 1_565
C30 H35C 3.3037 no 2_557
C30 H36B 3.3552 no 1_565
C30 H51A 3.0497 no 2_657
C30 H53 2.9614 no 2_657
C31 H3A 3.5428 no .
C31 H28 3.5115 no 1_545
C31 H29A 3.2586 no 1_545
C31 H30B 2.9527 no 1_545
C31 H43A 3.0432 no 1_445
C31 H49B 3.4786 no 1_445
C31 H50A 3.3709 no 1_455
C31 H50B 2.9712 no 1_455
C32 H30B 2.8997 no 1_545
C32 H42 3.3252 no 1_455
C32 H50B 3.4407 no 1_455
C33 H30B 3.0673 no 1_545
C33 H35A 3.3585 no 2_547
C33 H42 3.1509 no 1_455
C34 H35A 3.5712 no 2_547
C34 H51A 3.5135 no 2_647
C34 H51C 3.0721 no 2_647
C35 H30A 3.3227 no 2_547
C35 H30B 3.5591 no 2_547
C35 H35A 3.1812 no 2_547
C35 H35C 3.5252 no 2_557
C35 H51C 3.0904 no 2_647
C35 H55A 3.5340 no 2_657
C35 H55C 3.3809 no 2_657
C36 H18 3.5446 no 2_556
C36 H20C 3.4602 no 2_556
C36 H27B 2.9656 no 1_545
C36 H28 3.3465 no 1_545
C36 H30C 3.2869 no 1_545
C36 H40B 3.0896 no 1_545
C36 H51A 3.2966 no 2_647
C36 H51B 3.2741 no 2_647
C36 H60A 2.9679 no .
C37 H18 3.5491 no 2_556
C37 H51A 3.0858 no 2_647
C37 H51B 2.8986 no 2_647
C38 H16C 3.2937 no 2_556
C38 H18 3.5590 no 2_556
C38 H51B 2.8948 no 2_647
C39 H16C 3.5516 no 2_556
C39 H51B 3.3924 no 2_647
C39 H55C 3.4743 no 2_657
C40 H36B 3.3093 no 1_565
C40 H46 3.2879 no .
C40 H53 3.5296 no 2_657
C40 H55C 3.5780 no 2_657
C40 H56A 3.5069 no .
C41 H23A 3.4605 no 1_655
C41 H23B 3.5015 no 1_655
C42 H22 3.2168 no 1_655
C42 H23A 3.3209 no 1_655
C42 H23B 3.4036 no 1_655
C43 H22 3.0628 no 1_655
C43 H23A 3.3208 no 1_655
C43 H31C 3.0644 no 1_665
C43 H55A 3.0191 no 1_565
C44 H31C 3.3424 no 1_665
C44 H50A 3.5481 no 1_565
C44 H55A 3.1895 no 1_565
C44 H55B 3.4665 no 1_565
C44 H60B 3.1523 no 1_565
C45 H55B 3.5086 no 1_565
C45 H60B 2.8054 no 1_565
C46 H40C 3.4881 no .
C46 H60B 2.8499 no 1_565
C47 H11B 3.5585 no 1_655
C47 H15A 3.3702 no 1_665
C47 H16B 3.0841 no 2_556
C47 H16C 3.3476 no 2_556
C47 H60B 3.2726 no 1_565
C48 H10A 3.4597 no 1_665
C48 H10B 3.5287 no 1_665
C48 H11B 3.3196 no 1_655
C49 H2 3.4056 no 1_665
C49 H10A 3.4157 no 1_665
C49 H10B 3.3234 no 1_665
C49 H23A 3.3946 no 1_655
C49 H60B 3.2678 no 1_565
C50 H2 3.4070 no 1_655
C50 H3A 3.3125 no 1_655
C50 H3B 3.4545 no 1_655
C50 H23B 3.3511 no 1_655
C50 H31B 2.8422 no 1_655
C51 H30C 3.3917 no 2_647
C51 H35B 3.2405 no 2_657
C51 H36B 3.2495 no 2_657
C51 H55B 3.3773 no 1_565
C51 H55C 3.5054 no 1_565
C51 H56C 3.5279 no 2_657
C52 H56C 3.4423 no 2_657
C53 H30A 3.4909 no 2_647
C53 H30C 3.4498 no 2_647
C53 H35C 3.4838 no 1_655
C53 H40A 2.9520 no 2_647
C54 H33 3.3365 no 1_655
C54 H40A 3.1626 no 2_647
C54 H44 3.5265 no 1_545
C55 H33 3.2908 no 1_655
C55 H35B 3.3011 no 2_647
C55 H40A 3.1448 no 2_647
C55 H43B 3.0821 no 1_545
C55 H44 3.1178 no 1_545
C55 H51C 3.0434 no 1_545
C56 H40C 3.5204 no .
C56 H45 3.0384 no 2_647
C56 H51B 3.5918 no 2_647
C56 H55B 3.4901 no 2_657
C57 H38 3.5427 no .
C57 H40C 3.1978 no .
C58 H36C 3.4638 no .
C58 H38 2.9714 no .
C58 H40C 3.5307 no .
C58 H56A 3.5693 no 2_647
C59 H36C 3.5478 no .
C59 H38 3.2631 no .
C60 H36C 2.9636 no .
C60 H38 3.5388 no .
C60 H45 3.5588 no 1_545
C60 H47A 3.5655 no 1_545
C60 H49A 3.3714 no 1_545
H2 C49 3.4056 no 1_445
H2 C50 3.4070 no 1_455
H2 H31B 3.3841 no .
H2 H49A 2.9242 no 1_445
H2 H49B 2.9613 no 1_445
H2 H50B 3.1610 no 1_455
H2 H50C 2.9271 no 1_455
H3A C23 3.5384 no .
H3A C31 3.5428 no .
H3A C50 3.3125 no 1_455
H3A H23B 2.8012 no .
H3A H24 3.1406 no .
H3A H31B 2.6873 no .
H3A H50B 2.5072 no 1_455
H3A H50C 3.2870 no 1_455
H3B C10 3.5312 no 1_565
H3B C50 3.4545 no 1_455
H3B H10A 3.5928 no 1_565
H3B H10B 3.3924 no 1_565
H3B H10C 3.0524 no 1_565
H3B H48 3.3361 no 1_455
H3B H50B 2.9929 no 1_455
H3B H50C 3.0253 no 1_455
H4 C7 3.2259 no 2_556
H4 H7A 2.3591 no 2_556
H4 H7B 3.5432 no 2_556
H4 H8 3.3416 no 2_556
H4 H9A 3.1485 no 2_556
H4 H10C 3.1768 no 1_565
H4 H24 2.8157 no .
H5 C20 2.9770 no 1_565
H5 H20A 2.5401 no 1_565
H5 H20B 2.5636 no 1_565
H5 H20C 3.5007 no 1_565
H5 H27A 3.1057 no 2_546
H5 H29B 3.0463 no 2_546
H6 C24 3.3356 no 2_546
H6 C25 2.8591 no 2_546
H6 C26 2.6131 no 2_546
H6 C27 2.9001 no 2_546
H6 C29 3.3033 no 2_546
H6 H24 3.3247 no 2_546
H6 H25 2.9219 no 2_546
H6 H26 2.5138 no 2_546
H6 H27A 2.3592 no 2_546
H6 H29B 2.6665 no 2_546
H7A C4 3.1452 no 2_546
H7A C9 3.1942 no 2_546
H7A C24 3.2476 no 2_546
H7A C25 3.2463 no 2_546
H7A H4 2.3591 no 2_546
H7A H9A 2.7544 no 2_546
H7A H9B 3.2458 no 2_546
H7A H24 2.5618 no 2_546
H7A H25 2.8128 no 2_546
H7A H29B 3.4564 no 2_546
H7B C9 3.4634 no 2_546
H7B H4 3.5432 no 2_546
H7B H9A 2.7249 no 2_546
H7B H9B 3.4416 no 2_546
H7B H25 3.0589 no 2_546
H8 C24 3.5303 no 1_545
H8 C29 3.0087 no 1_545
H8 H4 3.3416 no 2_546
H8 H9A 2.8928 no 2_546
H8 H24 3.0347 no 1_545
H8 H29A 2.7100 no 1_545
H8 H29B 2.5816 no 1_545
H9A C7 3.0696 no 2_556
H9A C8 3.4756 no 2_556
H9A H4 3.1485 no 2_546
H9A H7A 2.7544 no 2_556
H9A H7B 2.7249 no 2_556
H9A H8 2.8928 no 2_556
H9B C29 3.3599 no 1_545
H9B H7A 3.2458 no 2_556
H9B H7B 3.4416 no 2_556
H9B H25 3.1153 no .
H9B H29A 2.7778 no 1_545
H9B H29B 3.0454 no 1_545
H10A C11 3.2570 no 1_545
H10A C48 3.4597 no 1_445
H10A C49 3.4157 no 1_445
H10A H3B 3.5928 no 1_545
H10A H11A 3.2933 no 1_545
H10A H11B 2.4143 no 1_545
H10A H48 2.6913 no 1_445
H10A H49A 3.2796 no 1_445
H10A H49B 3.0434 no 1_445
H10B C23 3.1941 no 1_545
H10B C24 3.3330 no 1_545
H10B C29 3.5117 no 1_545
H10B C48 3.5287 no 1_445
H10B C49 3.3234 no 1_445
H10B H3B 3.3924 no 1_545
H10B H11B 3.5357 no 1_545
H10B H23A 2.4652 no 1_545
H10B H23B 3.5170 no 1_545
H10B H24 2.9000 no 1_545
H10B H29A 2.9087 no 1_545
H10B H48 2.8970 no 1_445
H10B H49A 3.5717 no 1_445
H10B H49B 2.5788 no 1_445
H10C H3B 3.0524 no 1_545
H10C H4 3.1768 no 1_545
H10C H11B 3.1827 no 1_545
H10C H24 3.3497 no 1_545
H11A O2 3.3232 no 1_565
H11A O4 3.3616 no 1_565
H11A C13 3.5900 no 2_456
H11A C14 3.4352 no 2_456
H11A C15 3.1557 no 2_456
H11A C19 3.3666 no 1_565
H11A C20 3.2300 no 1_565
H11A H10A 3.2933 no 1_565
H11A H13 3.4078 no 2_456
H11A H15A 3.4896 no 1_565
H11A H15B 3.2258 no 1_565
H11A H15B 2.7013 no 2_456
H11A H15C 3.0001 no 2_456
H11A H20A 2.4795 no 1_565
H11A H20C 3.5648 no 1_565
H11B O2 3.4237 no 1_565
H11B C10 3.1739 no 1_565
H11B C47 3.5585 no 1_455
H11B C48 3.3196 no 1_455
H11B H10A 2.4143 no 1_565
H11B H10B 3.5357 no 1_565
H11B H10C 3.1827 no 1_565
H11B H15A 3.1293 no 1_565
H11B H20A 3.3585 no 1_565
H11B H47A 3.3481 no 1_455
H11B H47B 3.4337 no 1_455
H11B H48 2.4370 no 1_455
H11B H50C 3.4899 no 1_455
H11C C15 3.4313 no 1_565
H11C C17 3.5378 no 2_456
H11C H15A 2.9465 no 1_565
H11C H15B 3.0291 no 1_565
H11C H15B 3.1840 no 2_456
H11C H16B 2.9714 no 2_456
H11C H47A 3.3954 no 1_455
H11C H47B 3.3821 no 1_455
H11C H48 3.4929 no 1_455
H13 C18 3.4582 no 2_456
H13 H11A 3.4078 no 2_446
H13 H15B 3.2645 no 2_456
H13 H18 3.3854 no 2_456
H13 H60C 3.3362 no 1_455
H15A C11 3.3662 no 1_545
H15A C16 3.2805 no 2_446
H15A C47 3.3702 no 1_445
H15A H11A 3.4896 no 1_545
H15A H11B 3.1293 no 1_545
H15A H11C 2.9465 no 1_545
H15A H16A 3.5703 no 2_446
H15A H16B 2.3343 no 2_446
H15A H47A 2.4365 no 1_445
H15A H49A 3.2365 no 1_445
H15A H60C 3.4175 no 1_455
H15B O1 3.4858 no 2_446
H15B O3 3.2217 no 2_446
H15B C11 3.4720 no 1_545
H15B C11 3.1005 no 2_446
H15B C12 2.9406 no 2_446
H15B C13 3.1270 no 2_446
H15B H11A 3.2258 no 1_545
H15B H11A 2.7013 no 2_446
H15B H11C 3.0291 no 1_545
H15B H11C 3.1840 no 2_446
H15B H13 3.2645 no 2_446
H15B H16B 2.8851 no 2_446
H15B H20A 3.5509 no 2_456
H15C C16 3.5902 no 2_446
H15C C20 3.2967 no 2_456
H15C H11A 3.0001 no 2_446
H15C H16A 3.4856 no 2_446
H15C H16B 2.8961 no 2_446
H15C H18 3.5267 no 2_456
H15C H20A 3.1335 no 2_456
H15C H20C 2.7311 no 2_456
H15C H60C 3.1516 no 1_455
H16A C27 3.1091 no 2_546
H16A H15A 3.5703 no 2_456
H16A H15C 3.4856 no 2_456
H16A H20C 3.1536 no 1_565
H16A H26 3.1841 no 2_546
H16A H27A 2.7500 no 2_546
H16A H27B 2.7381 no 2_546
H16A H36A 3.2689 no 2_556
H16A H40B 3.2903 no 2_546
H16A H47A 3.5649 no 2_546
H16B C15 2.8571 no 2_456
H16B C47 3.0841 no 2_546
H16B H11C 2.9714 no 2_446
H16B H15A 2.3343 no 2_456
H16B H15B 2.8851 no 2_456
H16B H15C 2.8961 no 2_456
H16B H47A 2.3780 no 2_546
H16B H47B 2.9610 no 2_546
H16C C38 3.2937 no 2_546
H16C C39 3.5516 no 2_546
H16C C47 3.3476 no 2_546
H16C H26 3.3205 no 2_546
H16C H38 2.9835 no 2_546
H16C H40B 3.4368 no 2_546
H16C H40C 3.4331 no 2_546
H16C H46 3.3129 no 2_546
H16C H47A 3.0436 no 2_546
H16C H47B 2.9327 no 2_546
H18 C36 3.5446 no 2_546
H18 C37 3.5491 no 2_546
H18 C38 3.5590 no 2_546
H18 H13 3.3854 no 2_446
H18 H15C 3.5267 no 2_446
H18 H26 2.9178 no 2_546
H18 H36A 3.1634 no 2_546
H18 H36C 3.4168 no 2_546
H18 H38 3.3921 no 2_546
H20A O1 2.6956 no 1_545
H20A O3 3.3274 no 1_545
H20A C5 3.3814 no 1_545
H20A C11 3.1449 no 1_545
H20A C12 3.2693 no 1_545
H20A H5 2.5401 no 1_545
H20A H11A 2.4795 no 1_545
H20A H11B 3.3585 no 1_545
H20A H15B 3.5509 no 2_446
H20A H15C 3.1335 no 2_446
H20B C5 3.5616 no 1_545
H20B H5 2.5636 no 1_545
H20B H27A 3.0099 no 2_536
H20B H36A 3.1220 no 2_546
H20C C36 3.4602 no 2_546
H20C H5 3.5007 no 1_545
H20C H11A 3.5648 no 1_545
H20C H15C 2.7311 no 2_446
H20C H16A 3.1536 no 1_545
H20C H27A 3.2830 no 2_536
H20C H36A 2.6100 no 2_546
H20C H36C 3.5502 no 2_546
H22 C42 3.2168 no 1_455
H22 C43 3.0628 no 1_455
H22 H31A 3.3034 no 1_565
H22 H42 2.7358 no 1_455
H22 H43A 2.3842 no 1_455
H22 H43B 3.2947 no 1_455
H23A C10 3.4444 no 1_565
H23A C41 3.4605 no 1_455
H23A C42 3.3209 no 1_455
H23A C43 3.3208 no 1_455
H23A C49 3.3946 no 1_455
H23A H10B 2.4652 no 1_565
H23A H31A 2.9864 no 1_565
H23A H42 3.3318 no 1_455
H23A H43A 2.6078 no 1_455
H23A H48 3.5022 no 1_455
H23A H49B 2.5794 no 1_455
H23A H50B 3.3149 no 1_455
H23B C41 3.5015 no 1_455
H23B C42 3.4036 no 1_455
H23B C50 3.3511 no 1_455
H23B H3A 2.8012 no .
H23B H10B 3.5170 no 1_565
H23B H42 3.0137 no 1_455
H23B H43A 3.4801 no 1_455
H23B H50B 2.5113 no 1_455
H24 C4 3.5479 no .
H24 C7 3.4140 no 2_556
H24 C10 3.5428 no 1_565
H24 H3A 3.1406 no .
H24 H4 2.8157 no .
H24 H6 3.3247 no 2_556
H24 H7A 2.5618 no 2_556
H24 H8 3.0347 no 1_565
H24 H10B 2.9000 no 1_565
H24 H10C 3.3497 no 1_565
H25 C6 3.4934 no 2_556
H25 C7 3.2380 no 2_556
H25 H6 2.9219 no 2_556
H25 H7A 2.8128 no 2_556
H25 H7B 3.0589 no 2_556
H25 H9B 3.1153 no .
H26 C6 3.4180 no 2_556
H26 C16 3.3838 no 2_556
H26 C17 3.0415 no 2_556
H26 C18 2.8579 no 2_556
H26 C19 3.4174 no 2_556
H26 H6 2.5138 no 2_556
H26 H16A 3.1841 no 2_556
H26 H16C 3.3205 no 2_556
H26 H18 2.9178 no 2_556
H27A O3 3.5118 no 2_556
H27A C6 3.2585 no 2_556
H27A C16 3.4997 no 2_556
H27A C17 3.4953 no 2_556
H27A C20 3.5315 no 2_566
H27A H5 3.1057 no 2_556
H27A H6 2.3592 no 2_556
H27A H16A 2.7500 no 2_556
H27A H20B 3.0099 no 2_566
H27A H20C 3.2830 no 2_566
H27A H36A 2.8780 no 1_565
H27A H36B 3.5796 no 1_565
H27B C16 3.5334 no 2_556
H27B C36 2.9656 no 1_565
H27B H16A 2.7381 no 2_556
H27B H36A 2.5687 no 1_565
H27B H36B 2.5091 no 1_565
H27B H36C 3.5042 no 1_565
H28 O5 3.3368 no 1_565
H28 O7 3.0589 no 1_565
H28 C31 3.5115 no 1_565
H28 C36 3.3465 no 1_565
H28 H31A 2.6893 no 1_565
H28 H36A 2.9339 no 1_565
H28 H36B 3.0761 no 1_565
H29A C1 3.5504 no 1_565
H29A C8 3.3078 no 1_565
H29A C9 3.4647 no 1_565
H29A C31 3.2586 no 1_565
H29A H8 2.7100 no 1_565
H29A H9B 2.7778 no 1_565
H29A H10B 2.9087 no 1_565
H29A H31A 2.3812 no 1_565
H29A H31B 3.3569 no 1_565
H29B C5 3.3758 no 2_556
H29B C6 3.1753 no 2_556
H29B C8 3.4157 no 1_565
H29B C9 3.5555 no 1_565
H29B H5 3.0463 no 2_556
H29B H6 2.6665 no 2_556
H29B H7A 3.4564 no 2_556
H29B H8 2.5816 no 1_565
H29B H9B 3.0454 no 1_565
H30A C35 3.3227 no 2_557
H30A C53 3.4909 no 2_657
H30A H35A 3.4749 no 2_557
H30A H35B 3.4562 no 2_557
H30A H35C 2.5834 no 2_557
H30A H51A 3.3115 no 2_657
H30A H53 2.5611 no 2_657
H30A H55C 3.2153 no 2_657
H30B O5 3.5044 no 1_565
H30B C31 2.9527 no 1_565
H30B C32 2.8997 no 1_565
H30B C33 3.0673 no 1_565
H30B C35 3.5591 no 2_557
H30B H31A 2.5495 no 1_565
H30B H31C 2.9925 no 1_565
H30B H33 3.2459 no 1_565
H30B H35A 3.3107 no 2_557
H30B H35C 3.1826 no 2_557
H30B H51A 2.9500 no 2_657
H30B H53 3.3467 no 2_657
H30C O7 3.4797 no 1_565
H30C C36 3.2869 no 1_565
H30C C51 3.3917 no 2_657
H30C C53 3.4498 no 2_657
H30C H36A 3.5436 no 1_565
H30C H36B 2.4181 no 1_565
H30C H51A 2.4451 no 2_657
H30C H53 2.5745 no 2_657
H31A C21 2.8960 no 1_545
H31A C22 3.1665 no 1_545
H31A C23 3.4637 no 1_545
H31A C28 2.9795 no 1_545
H31A C29 3.0633 no 1_545
H31A C30 3.1639 no 1_545
H31A H22 3.3034 no 1_545
H31A H23A 2.9864 no 1_545
H31A H28 2.6893 no 1_545
H31A H29A 2.3812 no 1_545
H31A H30B 2.5495 no 1_545
H31A H43A 2.9509 no 1_445
H31A H49B 3.4249 no 1_445
H31B C3 3.5242 no .
H31B C50 2.8422 no 1_455
H31B H2 3.3841 no .
H31B H3A 2.6873 no .
H31B H29A 3.3569 no 1_545
H31B H42 3.4842 no 1_455
H31B H43A 3.4392 no 1_445
H31B H44 3.5540 no 1_445
H31B H49B 3.2160 no 1_445
H31B H50A 2.7489 no 1_455
H31B H50B 2.1190 no 1_455
H31B H50C 3.4140 no 1_455
H31C C43 3.0644 no 1_445
H31C C44 3.3424 no 1_445
H31C H30B 2.9925 no 1_545
H31C H43A 2.3583 no 1_445
H31C H43B 3.2437 no 1_445
H31C H44 2.8925 no 1_445
H31C H49B 3.2193 no 1_445
H31C H50A 3.1681 no 1_455
H31C H50B 3.2540 no 1_455
H31C H55A 2.8275 no 1_455
H33 C54 3.3365 no 1_455
H33 C55 3.2908 no 1_455
H33 H30B 3.2459 no 1_545
H33 H35A 2.8609 no 2_547
H33 H35B 3.5467 no 2_547
H33 H42 3.0678 no 1_455
H33 H55A 2.7197 no 1_455
H33 H55C 3.4043 no 1_455
H35A C33 3.3585 no 2_557
H35A C34 3.5712 no 2_557
H35A C35 3.1812 no 2_557
H35A H30A 3.4749 no 2_547
H35A H30B 3.3107 no 2_547
H35A H33 2.8609 no 2_557
H35A H35B 3.1189 no 2_557
H35A H35C 2.5822 no 2_557
H35A H55A 3.3633 no 2_657
H35A H55C 3.2236 no 2_657
H35B C51 3.2405 no 2_647
H35B C55 3.3011 no 2_657
H35B H30A 3.4562 no 2_547
H35B H33 3.5467 no 2_557
H35B H35A 3.1189 no 2_547
H35B H43B 3.0320 no 2_647
H35B H51A 3.4517 no 2_647
H35B H51C 2.3466 no 2_647
H35B H55A 2.8417 no 2_657
H35B H55C 2.9088 no 2_657
H35C C30 3.3037 no 2_547
H35C C35 3.5252 no 2_547
H35C C53 3.4838 no 1_455
H35C H30A 2.5834 no 2_547
H35C H30B 3.1826 no 2_547
H35C H35A 2.5822 no 2_547
H35C H53 3.0189 no 1_455
H35C H55C 3.5475 no 1_455
H36A C20 3.2763 no 2_556
H36A C27 3.0575 no 1_545
H36A C28 3.4865 no 1_545
H36A H16A 3.2689 no 2_546
H36A H18 3.1634 no 2_556
H36A H20B 3.1220 no 2_556
H36A H20C 2.6100 no 2_556
H36A H27A 2.8780 no 1_545
H36A H27B 2.5687 no 1_545
H36A H28 2.9339 no 1_545
H36A H30C 3.5436 no 1_545
H36A H40B 3.4152 no 1_545
H36A H60A 3.2660 no .
H36B O8 3.4893 no 1_545
H36B C27 3.2906 no 1_545
H36B C28 3.5441 no 1_545
H36B C30 3.3552 no 1_545
H36B C40 3.3093 no 1_545
H36B C51 3.2495 no 2_647
H36B H27A 3.5796 no 1_545
H36B H27B 2.5091 no 1_545
H36B H28 3.0761 no 1_545
H36B H30C 2.4181 no 1_545
H36B H40A 3.4562 no 1_545
H36B H40B 2.4818 no 1_545
H36B H51A 2.6654 no 2_647
H36B H51B 2.9734 no 2_647
H36B H60A 3.4733 no .
H36C C58 3.4638 no .
H36C C59 3.5478 no .
H36C C60 2.9636 no .
H36C H18 3.4168 no 2_556
H36C H20C 3.5502 no 2_556
H36C H27B 3.5042 no 1_545
H36C H40B 2.9441 no 1_545
H36C H51B 3.3693 no 2_647
H36C H58 2.9292 no .
H36C H60A 2.0132 no .
H36C H60B 3.5584 no .
H36C H60C 3.3878 no .
H38 C57 3.5427 no .
H38 C58 2.9714 no .
H38 C59 3.2631 no .
H38 C60 3.5388 no .
H38 H16C 2.9835 no 2_556
H38 H18 3.3921 no 2_556
H38 H51B 3.1337 no 2_647
H38 H58 2.9075 no .
H38 H60A 3.0140 no .
H40A C53 2.9520 no 2_657
H40A C54 3.1626 no 2_657
H40A C55 3.1448 no 2_657
H40A H36B 3.4562 no 1_565
H40A H53 2.7527 no 2_657
H40A H55B 2.9875 no 2_657
H40A H55C 2.8415 no 2_657
H40A H56A 3.1634 no .
H40A H56B 3.3275 no 2_657
H40B C36 3.0896 no 1_565
H40B H16A 3.2903 no 2_556
H40B H16C 3.4368 no 2_556
H40B H36A 3.4152 no 1_565
H40B H36B 2.4818 no 1_565
H40B H36C 2.9441 no 1_565
H40B H46 3.1916 no .
H40B H60A 3.5756 no 1_565
H40C O11 3.3720 no .
H40C C46 3.4881 no .
H40C C56 3.5204 no .
H40C C57 3.1978 no .
H40C C58 3.5307 no .
H40C H16C 3.4331 no 2_556
H40C H46 2.5327 no .
H40C H56A 3.0025 no .
H40C H56B 3.3087 no 2_657
H42 C22 3.4140 no 1_655
H42 C23 3.4071 no 1_655
H42 C32 3.3252 no 1_655
H42 C33 3.1509 no 1_655
H42 H22 2.7358 no 1_655
H42 H23A 3.3318 no 1_655
H42 H23B 3.0137 no 1_655
H42 H31B 3.4842 no 1_655
H42 H33 3.0678 no 1_655
H43A C22 2.9880 no 1_655
H43A C23 3.1583 no 1_655
H43A C31 3.0432 no 1_665
H43A H22 2.3842 no 1_655
H43A H23A 2.6078 no 1_655
H43A H23B 3.4801 no 1_655
H43A H31A 2.9509 no 1_665
H43A H31B 3.4392 no 1_665
H43A H31C 2.3583 no 1_665
H43A H55A 3.1492 no 1_565
H43B C55 3.0821 no 1_565
H43B H22 3.2947 no 1_655
H43B H31C 3.2437 no 1_665
H43B H35B 3.0320 no 2_657
H43B H55A 2.4128 no 1_565
H43B H55B 2.9344 no 1_565
H43B H55C 3.5417 no 1_565
H44 O10 2.9916 no 1_565
H44 C54 3.5265 no 1_565
H44 C55 3.1178 no 1_565
H44 H31B 3.5540 no 1_665
H44 H31C 2.8925 no 1_665
H44 H50A 2.6945 no 1_565
H44 H55A 2.5953 no 1_565
H44 H55B 2.9669 no 1_565
H44 H60B 2.9872 no 1_565
H45 C56 3.0384 no 2_657
H45 C60 3.5588 no 1_565
H45 H55B 2.8849 no 1_565
H45 H56A 2.9341 no 2_657
H45 H56B 2.7499 no 2_657
H45 H56C 2.9138 no 2_657
H45 H60B 2.7600 no 1_565
H46 C40 3.2879 no .
H46 H16C 3.3129 no 2_556
H46 H40B 3.1916 no .
H46 H40C 2.5327 no .
H46 H56B 3.3716 no 2_657
H46 H60A 3.5284 no 1_565
H46 H60B 2.8222 no 1_565
H47A C15 3.3947 no 1_665
H47A C16 3.1119 no 2_556
H47A C60 3.5655 no 1_565
H47A H11B 3.3481 no 1_655
H47A H11C 3.3954 no 1_655
H47A H15A 2.4365 no 1_665
H47A H16A 3.5649 no 2_556
H47A H16B 2.3780 no 2_556
H47A H16C 3.0436 no 2_556
H47A H60B 2.8172 no 1_565
H47B C16 3.4003 no 2_556
H47B H11B 3.4337 no 1_655
H47B H11C 3.3821 no 1_655
H47B H16B 2.9610 no 2_556
H47B H16C 2.9327 no 2_556
H48 C10 3.2192 no 1_665
H48 C11 3.3094 no 1_655
H48 H3B 3.3361 no 1_655
H48 H10A 2.6913 no 1_665
H48 H10B 2.8970 no 1_665
H48 H11B 2.4370 no 1_655
H48 H11C 3.4929 no 1_655
H48 H23A 3.5022 no 1_655
H49A C60 3.3714 no 1_565
H49A H2 2.9242 no 1_665
H49A H10A 3.2796 no 1_665
H49A H10B 3.5717 no 1_665
H49A H15A 3.2365 no 1_665
H49A H50A 3.3034 no 1_565
H49A H50C 3.5960 no 1_565
H49A H60B 2.6322 no 1_565
H49A H60C 3.2721 no 1_565
H49B C10 3.1998 no 1_665
H49B C23 3.5395 no 1_655
H49B C31 3.4786 no 1_665
H49B H2 2.9613 no 1_665
H49B H10A 3.0434 no 1_665
H49B H10B 2.5788 no 1_665
H49B H23A 2.5794 no 1_655
H49B H31A 3.4249 no 1_665
H49B H31B 3.2160 no 1_665
H49B H31C 3.2193 no 1_665
H50A C31 3.3709 no 1_655
H50A C44 3.5481 no 1_545
H50A H31B 2.7489 no 1_655
H50A H31C 3.1681 no 1_655
H50A H44 2.6945 no 1_545
H50A H49A 3.3034 no 1_545
H50B C2 3.5873 no 1_655
H50B C3 3.0980 no 1_655
H50B C23 3.3347 no 1_655
H50B C31 2.9712 no 1_655
H50B C32 3.4407 no 1_655
H50B H2 3.1610 no 1_655
H50B H3A 2.5072 no 1_655
H50B H3B 2.9929 no 1_655
H50B H23A 3.3149 no 1_655
H50B H23B 2.5113 no 1_655
H50B H31B 2.1190 no 1_655
H50B H31C 3.2540 no 1_655
H50C C2 3.5660 no 1_655
H50C C3 3.4322 no 1_655
H50C H2 2.9271 no 1_655
H50C H3A 3.2870 no 1_655
H50C H3B 3.0253 no 1_655
H50C H11B 3.4899 no 1_655
H50C H31B 3.4140 no 1_655
H50C H49A 3.5960 no 1_545
H51A O6 3.4232 no 2_657
H51A O7 3.0768 no 2_657
H51A C30 3.0497 no 2_647
H51A C34 3.5135 no 2_657
H51A C36 3.2966 no 2_657
H51A C37 3.0858 no 2_657
H51A H30A 3.3115 no 2_647
H51A H30B 2.9500 no 2_647
H51A H30C 2.4451 no 2_647
H51A H35B 3.4517 no 2_657
H51A H36B 2.6654 no 2_657
H51B O7 3.3994 no 2_657
H51B C36 3.2741 no 2_657
H51B C37 2.8986 no 2_657
H51B C38 2.8948 no 2_657
H51B C39 3.3924 no 2_657
H51B C56 3.5918 no 2_657
H51B H36B 2.9734 no 2_657
H51B H36C 3.3693 no 2_657
H51B H38 3.1337 no 2_657
H51B H55B 3.1776 no 1_565
H51B H55C 3.4564 no 1_565
H51B H56A 3.5618 no 2_657
H51B H56C 2.8274 no 2_657
H51B H58 3.3916 no 2_657
H51C O6 2.8794 no 2_657
H51C C34 3.0721 no 2_657
H51C C35 3.0904 no 2_657
H51C C55 3.0434 no 1_565
H51C H35B 2.3466 no 2_657
H51C H55A 3.0709 no 1_565
H51C H55B 2.8418 no 1_565
H51C H55C 2.7093 no 1_565
H53 O8 3.3977 no 2_647
H53 C30 2.9614 no 2_647
H53 C40 3.5296 no 2_647
H53 H30A 2.5611 no 2_647
H53 H30B 3.3467 no 2_647
H53 H30C 2.5745 no 2_647
H53 H35C 3.0189 no 1_655
H53 H40A 2.7527 no 2_647
H55A C35 3.5340 no 2_647
H55A C43 3.0191 no 1_545
H55A C44 3.1895 no 1_545
H55A H31C 2.8275 no 1_655
H55A H33 2.7197 no 1_655
H55A H35A 3.3633 no 2_647
H55A H35B 2.8417 no 2_647
H55A H43A 3.1492 no 1_545
H55A H43B 2.4128 no 1_545
H55A H44 2.5953 no 1_545
H55A H51C 3.0709 no 1_545
H55B O9 3.2399 no 1_545
H55B C44 3.4665 no 1_545
H55B C45 3.5086 no 1_545
H55B C51 3.3773 no 1_545
H55B C56 3.4901 no 2_647
H55B H40A 2.9875 no 2_647
H55B H43B 2.9344 no 1_545
H55B H44 2.9669 no 1_545
H55B H45 2.8849 no 1_545
H55B H51B 3.1776 no 1_545
H55B H51C 2.8418 no 1_545
H55B H56A 2.7622 no 2_647
H55B H56C 3.3764 no 2_647
H55C O6 2.9349 no 2_647
H55C O8 3.2579 no 2_647
H55C C35 3.3809 no 2_647
H55C C39 3.4743 no 2_647
H55C C40 3.5780 no 2_647
H55C C51 3.5054 no 1_545
H55C H30A 3.2153 no 2_647
H55C H33 3.4043 no 1_655
H55C H35A 3.2236 no 2_647
H55C H35B 2.9088 no 2_647
H55C H35C 3.5475 no 1_655
H55C H40A 2.8415 no 2_647
H55C H43B 3.5417 no 1_545
H55C H51B 3.4564 no 1_545
H55C H51C 2.7093 no 1_545
H56A C40 3.5069 no .
H56A C58 3.5693 no 2_657
H56A H40A 3.1634 no .
H56A H40C 3.0025 no .
H56A H45 2.9341 no 2_647
H56A H51B 3.5618 no 2_647
H56A H55B 2.7622 no 2_657
H56A H56B 3.3191 no 2_657
H56A H56C 3.3374 no 2_657
H56A H58 3.2909 no 2_657
H56B O11 3.2713 no 2_647
H56B H40A 3.3275 no 2_647
H56B H40C 3.3087 no 2_647
H56B H45 2.7499 no 2_647
H56B H46 3.3716 no 2_647
H56B H56A 3.3191 no 2_647
H56B H58 3.1163 no 2_657
H56C O9 2.9367 no 2_647
H56C O11 2.8399 no 2_647
H56C C51 3.5279 no 2_647
H56C C52 3.4423 no 2_647
H56C H45 2.9138 no 2_647
H56C H51B 2.8274 no 2_647
H56C H55B 3.3764 no 2_657
H56C H56A 3.3374 no 2_647
H58 H36C 2.9292 no .
H58 H38 2.9075 no .
H58 H51B 3.3916 no 2_647
H58 H56A 3.2909 no 2_647
H58 H56B 3.1163 no 2_647
H60A C36 2.9679 no .
H60A H36A 3.2660 no .
H60A H36B 3.4733 no .
H60A H36C 2.0132 no .
H60A H38 3.0140 no .
H60A H40B 3.5756 no 1_545
H60A H46 3.5284 no 1_545
H60B C44 3.1523 no 1_545
H60B C45 2.8054 no 1_545
H60B C46 2.8499 no 1_545
H60B C47 3.2726 no 1_545
H60B C49 3.2678 no 1_545
H60B H36C 3.5584 no .
H60B H44 2.9872 no 1_545
H60B H45 2.7600 no 1_545
H60B H46 2.8222 no 1_545
H60B H47A 2.8172 no 1_545
H60B H49A 2.6322 no 1_545
H60C H13 3.3362 no 1_655
H60C H15A 3.4175 no 1_655
H60C H15C 3.1516 no 1_655
H60C H36C 3.3878 no .
H60C H49A 3.2721 no 1_545

loop_
_geom_torsion_atom_site_label_1
_geom_torsion_atom_site_label_2
_geom_torsion_atom_site_label_3
_geom_torsion_atom_site_label_4
_geom_torsion
_geom_torsion_publ_flag
O1 Ru1 O2 C14 0.6(3) no
O2 Ru1 O1 C12 -5.4(3) no
O1 Ru1 O3 C17 -172.1(3) no
O3 Ru1 O1 C12 85.5(3) no
O1 Ru1 C1 C2 11.0(3) no
O1 Ru1 C1 C8 -107.0(3) no
O1 Ru1 C1 C10 127.2(3) no
C1 Ru1 O1 C12 -102.6(3) no
O1 Ru1 C2 C1 -170.0(2) no
O1 Ru1 C2 C3 -50.6(3) no
C2 Ru1 O1 C12 -96.0(3) no
O1 Ru1 C5 C4 84.1(3) no
O1 Ru1 C5 C6 -156.7(2) no
C5 Ru1 O1 C12 -176.8(3) no
O1 Ru1 C6 C5 24.5(2) no
O1 Ru1 C6 C7 142.8(3) no
C6 Ru1 O1 C12 168.4(3) no
O2 Ru1 O3 C17 -83.0(3) no
O3 Ru1 O2 C14 -77.8(3) no
O2 Ru1 O4 C19 90.5(3) no
O4 Ru1 O2 C14 -166.2(3) no
O2 Ru1 C1 C2 -81.5(2) no
O2 Ru1 C1 C8 160.5(3) no
O2 Ru1 C1 C10 34.7(3) no
C1 Ru1 O2 C14 116.9(3) no
O2 Ru1 C2 C1 100.8(2) no
O2 Ru1 C2 C3 -139.7(3) no
C2 Ru1 O2 C14 81.1(3) no
O2 Ru1 C6 C5 -172.7(3) no
O2 Ru1 C6 C7 -54.3(5) no
C6 Ru1 O2 C14 -163.5(3) no
O3 Ru1 O4 C19 -0.5(3) no
O4 Ru1 O3 C17 -4.5(3) no
O3 Ru1 C2 C1 -166.0(3) no
O3 Ru1 C2 C3 -46.5(6) no
C2 Ru1 O3 C17 -176.1(4) no
O3 Ru1 C5 C4 161.0(3) no
O3 Ru1 C5 C6 -79.79(19) no
C5 Ru1 O3 C17 111.9(3) no
O3 Ru1 C6 C5 101.07(18) no
O3 Ru1 C6 C7 -140.6(3) no
C6 Ru1 O3 C17 75.5(3) no
O4 Ru1 C1 C2 -158.3(2) no
O4 Ru1 C1 C8 83.7(3) no
O4 Ru1 C1 C10 -42.1(3) no
C1 Ru1 O4 C19 -170.1(3) no
O4 Ru1 C2 C1 23.1(3) no
O4 Ru1 C2 C3 142.5(3) no
C2 Ru1 O4 C19 176.2(3) no
O4 Ru1 C5 C4 -108.1(3) no
O4 Ru1 C5 C6 11.1(3) no
C5 Ru1 O4 C19 -95.2(3) no
O4 Ru1 C6 C5 -169.92(19) no
O4 Ru1 C6 C7 -51.6(3) no
C6 Ru1 O4 C19 -88.5(3) no
C1 Ru1 C2 C1 0.0(2) no
C1 Ru1 C2 C3 119.5(4) no
C2 Ru1 C1 C2 0.0(2) no
C2 Ru1 C1 C8 -118.0(5) no
C2 Ru1 C1 C10 116.3(4) no
C1 Ru1 C5 C4 -35.1(3) no
C1 Ru1 C5 C6 84.1(2) no
C5 Ru1 C1 C2 82.6(2) no
C5 Ru1 C1 C8 -35.4(3) no
C5 Ru1 C1 C10 -161.2(3) no
C1 Ru1 C6 C5 -89.8(2) no
C1 Ru1 C6 C7 28.5(3) no
C6 Ru1 C1 C2 120.0(3) no
C6 Ru1 C1 C8 2.1(3) no
C6 Ru1 C1 C10 -123.7(3) no
C2 Ru1 C5 C4 1.5(3) no
C2 Ru1 C5 C6 120.7(3) no
C5 Ru1 C2 C1 -91.1(2) no
C5 Ru1 C2 C3 28.3(3) no
C2 Ru1 C6 C5 -58.6(3) no
C2 Ru1 C6 C7 59.7(3) no
C6 Ru1 C2 C1 -59.6(3) no
C6 Ru1 C2 C3 59.9(3) no
C5 Ru1 C6 C5 0.0(2) no
C5 Ru1 C6 C7 118.3(4) no
C6 Ru1 C5 C4 -119.2(4) no
C6 Ru1 C5 C6 0.00(19) no
O5 Ru2 O6 C34 -10.9(3) no
O6 Ru2 O5 C32 6.0(3) no
O5 Ru2 O7 C37 177.7(3) no
O7 Ru2 O5 C32 98.0(3) no
O5 Ru2 C21 C22 12.8(3) no
O5 Ru2 C21 C28 -106.1(2) no
O5 Ru2 C21 C30 127.5(2) no
C21 Ru2 O5 C32 -89.9(3) no
O5 Ru2 C22 C21 -168.5(2) no
O5 Ru2 C22 C23 -49.6(3) no
C22 Ru2 O5 C32 -82.2(3) no
O5 Ru2 C25 C24 85.5(3) no
O5 Ru2 C25 C26 -156.4(3) no
C25 Ru2 O5 C32 -163.6(3) no
O5 Ru2 C26 C25 24.5(3) no
O5 Ru2 C26 C27 143.36(18) no
C26 Ru2 O5 C32 -178.6(3) no
O6 Ru2 O7 C37 -93.8(3) no
O7 Ru2 O6 C34 -88.6(3) no
O6 Ru2 O8 C39 102.6(3) no
O8 Ru2 O6 C34 -176.3(3) no
O6 Ru2 C21 C22 -78.91(17) no
O6 Ru2 C21 C28 162.2(2) no
O6 Ru2 C21 C30 35.8(3) no
C21 Ru2 O6 C34 106.1(3) no
O6 Ru2 C22 C21 102.31(18) no
O6 Ru2 C22 C23 -138.8(3) no
C22 Ru2 O6 C34 70.3(3) no
O7 Ru2 O8 C39 10.4(3) no
O8 Ru2 O7 C37 -14.4(3) no
O7 Ru2 C22 C21 -167.9(3) no
O7 Ru2 C22 C23 -49.0(6) no
C22 Ru2 O7 C37 177.1(4) no
O7 Ru2 C25 C24 161.6(3) no
O7 Ru2 C25 C26 -80.3(2) no
C25 Ru2 O7 C37 103.0(3) no
O7 Ru2 C26 C25 100.72(19) no
O7 Ru2 C26 C27 -140.4(2) no
C26 Ru2 O7 C37 66.5(3) no
O8 Ru2 C21 C22 -156.96(18) no
O8 Ru2 C21 C28 84.2(2) no
O8 Ru2 C21 C30 -42.2(2) no
C21 Ru2 O8 C39 -159.4(3) no
O8 Ru2 C22 C21 24.6(3) no
O8 Ru2 C22 C23 143.5(2) no
C22 Ru2 O8 C39 -174.0(3) no
O8 Ru2 C25 C24 -108.0(3) no
O8 Ru2 C25 C26 10.1(3) no
C25 Ru2 O8 C39 -84.2(3) no
O8 Ru2 C26 C25 -170.9(2) no
O8 Ru2 C26 C27 -52.1(2) no
C26 Ru2 O8 C39 -78.1(3) no
C21 Ru2 C22 C21 0.00(18) no
C21 Ru2 C22 C23 118.9(4) no
C22 Ru2 C21 C22 0.00(19) no
C22 Ru2 C21 C28 -118.9(4) no
C22 Ru2 C21 C30 114.7(4) no
C21 Ru2 C25 C24 -34.8(3) no
C21 Ru2 C25 C26 83.3(2) no
C25 Ru2 C21 C22 82.96(17) no
C25 Ru2 C21 C28 -35.9(2) no
C25 Ru2 C21 C30 -162.3(3) no
C21 Ru2 C26 C25 -90.6(2) no
C21 Ru2 C26 C27 28.2(2) no
C26 Ru2 C21 C22 120.53(19) no
C26 Ru2 C21 C28 1.6(2) no
C26 Ru2 C21 C30 -124.8(3) no
C22 Ru2 C25 C24 2.2(3) no
C22 Ru2 C25 C26 120.3(3) no
C25 Ru2 C22 C21 -91.0(2) no
C25 Ru2 C22 C23 27.9(3) no
C22 Ru2 C26 C25 -59.3(2) no
C22 Ru2 C26 C27 59.5(3) no
C26 Ru2 C22 C21 -59.1(2) no
C26 Ru2 C22 C23 59.8(3) no
C25 Ru2 C26 C25 0.0(3) no
C25 Ru2 C26 C27 118.8(4) no
C26 Ru2 C25 C24 -118.1(5) no
C26 Ru2 C25 C26 0.0(2) no
O9 Ru3 O10 C54 1.7(3) no
O10 Ru3 O9 C52 -1.6(3) no
O9 Ru3 O11 C57 -151.6(3) no
O11 Ru3 O9 C52 85.7(3) no
O9 Ru3 C41 C42 13.8(3) no
O9 Ru3 C41 C48 -104.2(3) no
O9 Ru3 C41 C50 129.2(2) no
C41 Ru3 O9 C52 -100.2(3) no
O9 Ru3 C42 C41 -167.5(3) no
O9 Ru3 C42 C43 -48.8(2) no
C42 Ru3 O9 C52 -91.9(3) no
O9 Ru3 C45 C44 83.1(3) no
O9 Ru3 C45 C46 -157.0(2) no
C45 Ru3 O9 C52 -173.6(3) no
O9 Ru3 C46 C45 23.8(3) no
O9 Ru3 C46 C47 141.6(3) no
C46 Ru3 O9 C52 171.9(3) no
O10 Ru3 O11 C57 -61.4(3) no
O11 Ru3 O10 C54 -76.6(3) no
O10 Ru3 O12 C59 69.6(3) no
O12 Ru3 O10 C54 -165.2(3) no
O10 Ru3 C41 C42 -79.7(2) no
O10 Ru3 C41 C48 162.4(3) no
O10 Ru3 C41 C50 35.7(3) no
C41 Ru3 O10 C54 118.1(3) no
O10 Ru3 C42 C41 103.0(2) no
O10 Ru3 C42 C43 -138.4(3) no
C42 Ru3 O10 C54 82.2(3) no
O10 Ru3 C46 C45 -174.7(3) no
O10 Ru3 C46 C47 -56.9(6) no
C46 Ru3 O10 C54 -161.0(4) no
O11 Ru3 O12 C59 -18.0(3) no
O12 Ru3 O11 C57 17.9(3) no
O11 Ru3 C42 C41 -174.1(4) no
O11 Ru3 C42 C43 -55.4(6) no
C42 Ru3 O11 C57 -145.0(4) no
O11 Ru3 C45 C44 159.0(3) no
O11 Ru3 C45 C46 -81.03(18) no
C45 Ru3 O11 C57 134.4(3) no
O11 Ru3 C46 C45 101.6(2) no
O11 Ru3 C46 C47 -140.6(3) no
C46 Ru3 O11 C57 98.0(3) no
O12 Ru3 C41 C42 -156.9(3) no
O12 Ru3 C41 C48 85.1(3) no
O12 Ru3 C41 C50 -41.6(2) no
C41 Ru3 O12 C59 170.0(3) no
O12 Ru3 C42 C41 24.5(3) no
O12 Ru3 C42 C43 143.1(2) no
C42 Ru3 O12 C59 155.4(3) no
O12 Ru3 C45 C44 -109.4(3) no
O12 Ru3 C45 C46 10.6(3) no
C45 Ru3 O12 C59 -115.3(3) no
O12 Ru3 C46 C45 -170.4(3) no
O12 Ru3 C46 C47 -52.6(3) no
C46 Ru3 O12 C59 -108.9(3) no
C41 Ru3 C42 C41 0.0(3) no
C41 Ru3 C42 C43 118.6(4) no
C42 Ru3 C41 C42 0.0(3) no
C42 Ru3 C41 C48 -117.9(5) no
C42 Ru3 C41 C50 115.4(4) no
C41 Ru3 C45 C44 -36.7(3) no
C41 Ru3 C45 C46 83.30(19) no
C45 Ru3 C41 C42 83.8(2) no
C45 Ru3 C41 C48 -34.2(3) no
C45 Ru3 C41 C50 -160.8(3) no
C41 Ru3 C46 C45 -90.4(3) no
C41 Ru3 C46 C47 27.4(3) no
C46 Ru3 C41 C42 121.1(3) no
C46 Ru3 C41 C48 3.2(3) no
C46 Ru3 C41 C50 -123.5(3) no
C42 Ru3 C45 C44 0.4(3) no
C42 Ru3 C45 C46 120.3(2) no
C45 Ru3 C42 C41 -90.1(3) no
C45 Ru3 C42 C43 28.6(3) no
C42 Ru3 C46 C45 -59.3(3) no
C42 Ru3 C46 C47 58.5(3) no
C46 Ru3 C42 C41 -58.4(3) no
C46 Ru3 C42 C43 60.2(3) no
C45 Ru3 C46 C45 0.0(2) no
C45 Ru3 C46 C47 117.8(4) no
C46 Ru3 C45 C44 -120.0(4) no
C46 Ru3 C45 C46 0.0(3) no
Ru1 O1 C12 C11 -174.1(2) no
Ru1 O1 C12 C13 7.5(7) no
Ru1 O2 C14 C13 2.7(6) no
Ru1 O2 C14 C15 -177.99(19) no
Ru1 O3 C17 C16 -173.30(19) no
Ru1 O3 C17 C18 7.0(6) no
Ru1 O4 C19 C18 3.4(7) no
Ru1 O4 C19 C20 -179.4(2) no
Ru2 O5 C32 C31 -176.7(2) no
Ru2 O5 C32 C33 2.3(7) no
Ru2 O6 C34 C33 8.1(7) no
Ru2 O6 C34 C35 -170.5(3) no
Ru2 O7 C37 C36 -172.2(3) no
Ru2 O7 C37 C38 10.0(7) no
Ru2 O8 C39 C38 -2.0(6) no
Ru2 O8 C39 C40 177.29(18) no
Ru3 O9 C52 C51 -177.9(2) no
Ru3 O9 C52 C53 3.4(7) no
Ru3 O10 C54 C53 -3.4(6) no
Ru3 O10 C54 C55 177.5(2) no
Ru3 O11 C57 C56 170.5(3) no
Ru3 O11 C57 C58 -11.7(7) no
Ru3 O12 C59 C58 12.2(7) no
Ru3 O12 C59 C60 -169.3(3) no
Ru1 C1 C2 Ru1 0.0 no
Ru1 C1 C2 C3 -101.3(4) no
Ru1 C1 C8 C7 -32.1(5) no
Ru1 C1 C8 C9 87.1(4) no
C2 C1 C8 C7 -108.0(5) no
C2 C1 C8 C9 11.2(6) no
C8 C1 C2 Ru1 98.0(4) no
C8 C1 C2 C3 -3.3(6) no
C10 C1 C2 Ru1 -103.9(4) no
C10 C1 C2 C3 154.8(4) no
C10 C1 C8 C7 92.5(5) no
C10 C1 C8 C9 -148.3(4) no
Ru1 C2 C3 C4 -52.7(4) no
C1 C2 C3 C4 29.7(6) no
C2 C3 C4 C5 55.4(5) no
C2 C3 C4 C9 -64.9(5) no
C3 C4 C5 Ru1 -30.9(6) no
C3 C4 C5 C6 -110.8(5) no
C3 C4 C9 C8 75.6(5) no
C5 C4 C9 C8 -43.6(6) no
C9 C4 C5 Ru1 86.7(5) no
C9 C4 C5 C6 6.8(7) no
Ru1 C5 C6 Ru1 0.0 no
Ru1 C5 C6 C7 -99.8(4) no
C4 C5 C6 Ru1 102.4(5) no
C4 C5 C6 C7 2.5(7) no
Ru1 C6 C7 C8 -54.4(4) no
C5 C6 C7 C8 25.1(6) no
C6 C7 C8 C1 58.1(6) no
C6 C7 C8 C9 -63.5(4) no
C1 C8 C9 C4 -45.4(5) no
C7 C8 C9 C4 75.1(5) no
O1 C12 C13 C14 -3.4(9) no
C11 C12 C13 C14 178.3(5) no
C12 C13 C14 O2 -2.4(9) no
C12 C13 C14 C15 178.3(5) no
O3 C17 C18 C19 -3.7(8) no
C16 C17 C18 C19 176.6(4) no
C17 C18 C19 O4 -2.2(8) no
C17 C18 C19 C20 -179.2(4) no
Ru2 C21 C22 Ru2 0.0 no
Ru2 C21 C22 C23 -100.9(4) no
Ru2 C21 C28 C27 -31.2(4) no
Ru2 C21 C28 C29 86.4(3) no
C22 C21 C28 C27 -107.6(5) no
C22 C21 C28 C29 10.0(6) no
C28 C21 C22 Ru2 98.5(4) no
C28 C21 C22 C23 -2.4(7) no
C30 C21 C22 Ru2 -103.7(4) no
C30 C21 C22 C23 155.4(4) no
C30 C21 C28 C27 93.5(4) no
C30 C21 C28 C29 -148.9(4) no
Ru2 C22 C23 C24 -53.0(4) no
C21 C22 C23 C24 28.8(6) no
C22 C23 C24 C25 56.1(5) no
C22 C23 C24 C29 -64.5(5) no
C23 C24 C25 Ru2 -31.6(5) no
C23 C24 C25 C26 -111.0(4) no
C23 C24 C29 C28 75.2(4) no
C25 C24 C29 C28 -43.7(5) no
C29 C24 C25 Ru2 86.3(4) no
C29 C24 C25 C26 7.0(5) no
Ru2 C25 C26 Ru2 0.0 no
Ru2 C25 C26 C27 -99.7(4) no
C24 C25 C26 Ru2 102.1(4) no
C24 C25 C26 C27 2.4(6) no
Ru2 C26 C27 C28 -53.5(3) no
C25 C26 C27 C28 25.8(5) no
C26 C27 C28 C21 56.8(4) no
C26 C27 C28 C29 -63.1(4) no
C21 C28 C29 C24 -44.6(5) no
C27 C28 C29 C24 74.9(4) no
O5 C32 C33 C34 -9.8(9) no
C31 C32 C33 C34 169.1(5) no
C32 C33 C34 O6 3.9(9) no
C32 C33 C34 C35 -177.6(5) no
O7 C37 C38 C39 4.3(9) no
C36 C37 C38 C39 -173.5(5) no
C37 C38 C39 O8 -8.7(8) no
C37 C38 C39 C40 172.1(5) no
Ru3 C41 C42 Ru3 0.0 no
Ru3 C41 C42 C43 -100.3(3) no
Ru3 C41 C48 C47 -33.6(4) no
Ru3 C41 C48 C49 85.8(4) no
C42 C41 C48 C47 -110.3(5) no
C42 C41 C48 C49 9.1(6) no
C48 C41 C42 Ru3 99.5(4) no
C48 C41 C42 C43 -0.8(6) no
C50 C41 C42 Ru3 -103.8(4) no
C50 C41 C42 C43 155.9(4) no
C50 C41 C48 C47 91.7(5) no
C50 C41 C48 C49 -148.9(4) no
Ru3 C42 C43 C44 -53.0(4) no
C41 C42 C43 C44 28.2(5) no
C42 C43 C44 C45 54.7(5) no
C42 C43 C44 C49 -63.9(4) no
C43 C44 C45 Ru3 -29.2(5) no
C43 C44 C45 C46 -110.0(5) no
C43 C44 C49 C48 74.2(4) no
C45 C44 C49 C48 -43.7(5) no
C49 C44 C45 Ru3 87.1(4) no
C49 C44 C45 C46 6.3(6) no
Ru3 C45 C46 Ru3 0.0 no
Ru3 C45 C46 C47 -99.1(4) no
C44 C45 C46 Ru3 102.4(5) no
C44 C45 C46 C47 3.4(7) no
Ru3 C46 C47 C48 -53.5(4) no
C45 C46 C47 C48 24.7(7) no
C46 C47 C48 C41 58.4(5) no
C46 C47 C48 C49 -63.8(5) no
C41 C48 C49 C44 -44.3(5) no
C47 C48 C49 C44 76.2(5) no
O9 C52 C53 C54 -4.9(8) no
C51 C52 C53 C54 176.5(5) no
C52 C53 C54 O10 4.8(8) no
C52 C53 C54 C55 -176.1(4) no
O11 C57 C58 C59 -2.4(9) no
C56 C57 C58 C59 175.3(5) no
C57 C58 C59 O12 2.1(9) no
C57 C58 C59 C60 -176.3(5) no
